data_1502313
loop_
_publ_author_name
'Havel, Vaclav'
'Svec, Jan'
'Wimmerova, Michaela'
'Dusek, Michal'
'Pojarova, Michaela'
'Sindelar, Vladimir'

_publ_section_title
;
 Bambus[n]urils: a new family of macrocyclic anion receptors.
;
_journal_issue 15
_journal_name_full 'Organic letters'
_journal_page_first 4000
_journal_page_last 4003
_journal_paper_doi 10.1021/ol201515c
_journal_volume 13
_journal_year 2011
_chemical_formula_moiety 'C114 H108 N24 O12, 2(C16 H36 N), C4 H10 O, 3(C2 H3 N), 2(Cl), 1.93(O)'
_chemical_formula_sum 'C156 H199 Cl2 N29 O14.93'
_chemical_formula_weight 2790.22
_space_group_IT_number 2
_symmetry_cell_setting triclinic
_symmetry_space_group_name_Hall '-P 1'
_symmetry_space_group_name_H-M 'P -1'
_atom_sites_solution_hydrogens geom
_atom_sites_solution_primary direct
_atom_sites_solution_secondary difmap
_audit_creation_method SHELXL-97
_audit_update_record
;
2010-09-08 # Formatted by publCIF
;
_cell_angle_alpha 87.879(2)
_cell_angle_beta 86.340(2)
_cell_angle_gamma 75.761(2)
_cell_formula_units_Z 2
_cell_length_a 13.2033(3)
_cell_length_b 19.0220(4)
_cell_length_c 30.5196(6)
_cell_measurement_reflns_used 24324
_cell_measurement_temperature 119.9
_cell_measurement_theta_max 62.5546
_cell_measurement_theta_min 2.9000
_cell_volume 7412.7(3)
_computing_cell_refinement 'CrysAlisPro (Oxford Diffraction Ltd.,2010)'
_computing_data_collection 'CrysAlisPro (Oxford Diffraction Ltd.,2010)'
_computing_data_reduction 'CrysAlisPro (Oxford Diffraction Ltd.,2010)'
_computing_publication_material 'publCIF (Westrip, 2010)'
_computing_structure_refinement 'SHELXL-97 (Sheldrick, 1997)'
_computing_structure_solution 'SHELXS-97 (Sheldrick, 1990)'
_diffrn_ambient_temperature 119.9
_diffrn_detector_area_resol_mean 10.3784
_diffrn_measured_fraction_theta_full 0.999
_diffrn_measured_fraction_theta_max 0.999
_diffrn_measurement_device_type 'Xcalibur, Atlas, Gemini ultra'
_diffrn_measurement_method
;
  Rotation method data acquisition using \w scans 
;
_diffrn_radiation_monochromator mirror
_diffrn_radiation_source 'Enhance Ultra (Cu) X-ray Source'
_diffrn_radiation_type 'Cu K\a'
_diffrn_radiation_wavelength 1.5418
_diffrn_reflns_av_R_equivalents 0.0667
_diffrn_reflns_av_sigmaI/netI 0.0689
_diffrn_reflns_limit_h_max 13
_diffrn_reflns_limit_h_min -13
_diffrn_reflns_limit_k_max 20
_diffrn_reflns_limit_k_min -20
_diffrn_reflns_limit_l_max 31
_diffrn_reflns_limit_l_min -32
_diffrn_reflns_number 43772
_diffrn_reflns_theta_full 54.24
_diffrn_reflns_theta_max 54.24
_diffrn_reflns_theta_min 2.90
_exptl_absorpt_coefficient_mu 0.977
_exptl_absorpt_correction_T_max 0.181
_exptl_absorpt_correction_T_min 0.022
_exptl_absorpt_correction_type analytical
_exptl_absorpt_process_details
;
CrysAlisPro, Oxford Diffraction Ltd.,
Version 1.171.34.36 
;
_exptl_crystal_colour colourless
_exptl_crystal_density_diffrn 1.251
_exptl_crystal_density_method 'not measured'
_exptl_crystal_description prism
_exptl_crystal_F_000 2984
_exptl_crystal_size_max 0.3768
_exptl_crystal_size_mid 0.2581
_exptl_crystal_size_min 0.1904
_refine_diff_density_max 0.992
_refine_diff_density_min -0.838
_refine_diff_density_rms 0.113
_refine_ls_extinction_coef 0.00027(7)
_refine_ls_extinction_expression Fc^*^=kFc[1+0.001xFc^2^\l^3^/sin(2\q)]^-1/4^
_refine_ls_extinction_method SHELXL
_refine_ls_goodness_of_fit_ref 1.062
_refine_ls_hydrogen_treatment constr
_refine_ls_matrix_type full
_refine_ls_number_parameters 1550
_refine_ls_number_reflns 18056
_refine_ls_number_restraints 1459
_refine_ls_restrained_S_all 1.040
_refine_ls_R_factor_all 0.1660
_refine_ls_R_factor_gt 0.1493
_refine_ls_shift/su_max 0.000
_refine_ls_shift/su_mean 0.000
_refine_ls_structure_factor_coef Fsqd
_refine_ls_weighting_details 'calc w=1/[\s^2^(Fo^2^)+(0.1326P)^2^+102.9169P] where P=(Fo^2^+2Fc^2^)/3'
_refine_ls_weighting_scheme calc
_refine_ls_wR_factor_gt 0.3857
_refine_ls_wR_factor_ref 0.3947
_reflns_number_gt 14603
_reflns_number_total 18056
_reflns_threshold_expression >2sigma(I)
_cod_data_source_file ol201515c_si_002.cif
_cod_data_source_block bnbu6_2_5
_cod_original_sg_symbol_H-M P-1
_cod_database_code 1502313

loop_
_symmetry_equiv_pos_as_xyz
'x, y, z'
'-x, -y, -z'

loop_
_atom_site_label
_atom_site_type_symbol
_atom_site_fract_x
_atom_site_fract_y
_atom_site_fract_z
_atom_site_U_iso_or_equiv
_atom_site_adp_type
_atom_site_occupancy
_atom_site_symmetry_multiplicity
_atom_site_calc_flag
_atom_site_refinement_flags
_atom_site_disorder_assembly
_atom_site_disorder_group
Cl1 Cl 1.00237(18) 0.48755(13) 0.09050(7) 0.0381(6) Uani 1 1 d U . .
O14 O 0.8861(9) 0.5200(7) 0.0043(4) 0.104(4) Uani 0.97 1 d PU A 1
Cl2 Cl 0.4771(2) 1.00529(16) 0.41134(9) 0.0584(8) Uani 1 1 d U . .
O15 O 0.4070(16) 0.9891(16) 0.5062(6) 0.236(12) Uani 0.96 1 d PU B 1
N1 N 0.9210(6) 0.2811(4) 0.0787(2) 0.0332(18) Uani 1 1 d U . .
N2 N 1.0956(5) 0.2530(4) 0.0740(2) 0.0265(16) Uani 1 1 d U . .
N3 N 1.0919(5) 0.2862(4) -0.0036(2) 0.0305(18) Uani 1 1 d U . .
N4 N 1.0815(5) 0.6836(4) -0.0012(2) 0.0294(17) Uani 1 1 d U . .
N5 N 1.2479(5) 0.3172(4) -0.0369(2) 0.0299(17) Uani 1 1 d U . .
N6 N 1.3486(5) 0.3941(4) -0.0333(2) 0.0274(17) Uani 1 1 d U . .
N7 N 1.3443(6) 0.4211(4) -0.1116(2) 0.0329(18) Uani 1 1 d U . .
N8 N 1.2639(6) 0.3316(4) -0.1168(2) 0.0334(18) Uani 1 1 d U . .
N9 N 1.3492(6) 0.4931(4) 0.0151(2) 0.0282(17) Uani 1 1 d U . .
N10 N 1.2408(6) 0.6026(4) 0.0234(2) 0.0291(17) Uani 1 1 d U . .
N11 N 1.3405(6) 0.4663(4) 0.0940(2) 0.0326(18) Uani 1 1 d U . .
O1 O 1.0107(5) 0.2006(4) 0.1296(2) 0.0401(16) Uani 1 1 d U . .
O2 O 0.9980(5) 0.7223(3) 0.06506(19) 0.0319(14) Uani 1 1 d U . .
O3 O 1.3660(5) 0.3587(4) -0.1764(2) 0.0435(17) Uani 1 1 d U . .
O4 O 1.3511(5) 0.3066(3) 0.02198(19) 0.0304(14) Uani 1 1 d U . .
O5 O 1.3488(5) 0.5804(3) -0.03993(19) 0.0331(15) Uani 1 1 d U . .
O6 O 1.3601(5) 0.5219(3) 0.1575(2) 0.0386(16) Uani 1 1 d U . .
C1 C 0.9452(7) 0.3305(5) 0.0451(3) 0.029(2) Uani 1 1 d U . .
H1 H 0.9167 0.3813 0.0530 0.035 Uiso 1 1 calc R . .
C2 C 1.0666(7) 0.3102(5) 0.0412(3) 0.029(2) Uani 1 1 d U . .
H2 H 1.0949 0.3518 0.0469 0.035 Uiso 1 1 calc R . .
C3 C 1.0082(7) 0.2409(5) 0.0976(3) 0.032(2) Uani 1 1 d U . .
C4 C 0.9955(7) 0.7075(5) 0.0270(3) 0.027(2) Uani 1 1 d U . .
C5 C 0.8174(7) 0.2854(5) 0.0996(3) 0.033(2) Uani 1 1 d U . .
H5A H 0.7745 0.3343 0.0958 0.039 Uiso 1 1 calc R . .
H5B H 0.8238 0.2755 0.1308 0.039 Uiso 1 1 calc R . .
C6 C 0.7629(9) 0.2322(6) 0.0810(4) 0.0530(12) Uani 1 1 d U . .
C7 C 0.8174(9) 0.1636(6) 0.0720(4) 0.0530(12) Uani 1 1 d U . .
H7 H 0.8878 0.1482 0.0780 0.064 Uiso 1 1 calc R . .
C8 C 0.7661(9) 0.1160(6) 0.0536(4) 0.0530(12) Uani 1 1 d U . .
H8 H 0.8024 0.0688 0.0471 0.064 Uiso 1 1 calc R . .
C9 C 0.6610(8) 0.1401(6) 0.0453(4) 0.0530(12) Uani 1 1 d U . .
H9 H 0.6269 0.1090 0.0329 0.064 Uiso 1 1 calc R . .
C10 C 0.6078(9) 0.2084(6) 0.0552(4) 0.0530(12) Uani 1 1 d U . .
H10 H 0.5370 0.2240 0.0500 0.064 Uiso 1 1 calc R . .
C11 C 0.6578(9) 0.2542(6) 0.0727(4) 0.0530(12) Uani 1 1 d U . .
H11 H 0.6207 0.3012 0.0792 0.064 Uiso 1 1 calc R . .
C12 C 1.1999(7) 0.2235(5) 0.0890(3) 0.033(2) Uani 1 1 d U . .
H12A H 1.1950 0.2188 0.1208 0.040 Uiso 1 1 calc R . .
H12B H 1.2418 0.2580 0.0814 0.040 Uiso 1 1 calc R . .
C13 C 1.2561(9) 0.1509(6) 0.0706(4) 0.0508(11) Uani 1 1 d U . .
C14 C 1.3642(9) 0.1311(6) 0.0677(4) 0.0508(11) Uani 1 1 d U . .
H14 H 1.4014 0.1638 0.0757 0.061 Uiso 1 1 calc R . .
C15 C 1.4169(9) 0.0645(6) 0.0533(4) 0.0508(11) Uani 1 1 d U . .
H15 H 1.4897 0.0519 0.0523 0.061 Uiso 1 1 calc R . .
C16 C 1.3649(8) 0.0157(6) 0.0401(4) 0.0508(11) Uani 1 1 d U . .
H16 H 1.4016 -0.0291 0.0294 0.061 Uiso 1 1 calc R . .
C17 C 1.2571(8) 0.0342(6) 0.0430(4) 0.0508(11) Uani 1 1 d U . .
H17 H 1.2208 0.0012 0.0345 0.061 Uiso 1 1 calc R . .
C18 C 1.2027(9) 0.1007(6) 0.0582(4) 0.0508(11) Uani 1 1 d U . .
H18 H 1.1299 0.1122 0.0603 0.061 Uiso 1 1 calc R . .
C19 C 1.1963(7) 0.2610(5) -0.0233(3) 0.029(2) Uani 1 1 d U . .
H19A H 1.2386 0.2290 -0.0024 0.034 Uiso 1 1 calc R . .
H19B H 1.1929 0.2326 -0.0487 0.034 Uiso 1 1 calc R . .
C20 C 1.2215(7) 0.3647(5) -0.0752(3) 0.028(2) Uani 1 1 d U . .
H20 H 1.1461 0.3865 -0.0756 0.034 Uiso 1 1 calc R . .
C21 C 1.2851(7) 0.4229(5) -0.0702(3) 0.029(2) Uani 1 1 d U . .
H21 H 1.2395 0.4710 -0.0644 0.035 Uiso 1 1 calc R . .
C22 C 1.3290(7) 0.3696(5) -0.1390(3) 0.034(2) Uani 1 1 d U . .
C23 C 1.3192(6) 0.3362(5) -0.0122(3) 0.027(2) Uani 1 1 d U . .
C24 C 1.2156(8) 0.2835(5) -0.1395(3) 0.037(2) Uani 1 1 d U . .
H24A H 1.2231 0.2927 -0.1709 0.044 Uiso 1 1 calc R . .
H24B H 1.1413 0.2951 -0.1311 0.044 Uiso 1 1 calc R . .
C25 C 1.2605(8) 0.2040(6) -0.1302(4) 0.0485(11) Uani 1 1 d U . .
C26 C 1.3659(8) 0.1753(6) -0.1279(4) 0.0485(11) Uani 1 1 d U . .
H26 H 1.4113 0.2057 -0.1312 0.058 Uiso 1 1 calc R . .
C27 C 1.4056(9) 0.1021(6) -0.1208(4) 0.0485(11) Uani 1 1 d U . .
H27 H 1.4775 0.0834 -0.1198 0.058 Uiso 1 1 calc R . .
C28 C 1.3396(8) 0.0568(6) -0.1150(4) 0.0485(11) Uani 1 1 d U . .
H28 H 1.3666 0.0074 -0.1099 0.058 Uiso 1 1 calc R . .
C29 C 1.2341(8) 0.0840(6) -0.1168(4) 0.0485(11) Uani 1 1 d U . .
H29 H 1.1891 0.0534 -0.1127 0.058 Uiso 1 1 calc R . .
C30 C 1.1949(9) 0.1568(6) -0.1248(4) 0.0485(11) Uani 1 1 d U . .
H30 H 1.1231 0.1750 -0.1266 0.058 Uiso 1 1 calc R . .
C31 C 1.3942(7) 0.4781(5) -0.1282(3) 0.037(2) Uani 1 1 d U . .
H31A H 1.4584 0.4555 -0.1448 0.044 Uiso 1 1 calc R . .
H31B H 1.4136 0.5011 -0.1032 0.044 Uiso 1 1 calc R . .
C32 C 1.3304(8) 0.5362(6) -0.1567(3) 0.0432(10) Uani 1 1 d U . .
C33 C 1.2236(8) 0.5453(6) -0.1610(3) 0.0432(10) Uani 1 1 d U . .
H33 H 1.1885 0.5143 -0.1458 0.052 Uiso 1 1 calc R . .
C34 C 1.1698(8) 0.6000(5) -0.1875(3) 0.0432(10) Uani 1 1 d U . .
H34 H 1.0983 0.6059 -0.1899 0.052 Uiso 1 1 calc R . .
C35 C 1.2200(8) 0.6457(6) -0.2105(3) 0.0432(10) Uani 1 1 d U . .
H35 H 1.1833 0.6819 -0.2289 0.052 Uiso 1 1 calc R . .
C36 C 1.3253(8) 0.6379(6) -0.2062(3) 0.0432(10) Uani 1 1 d U . .
H36 H 1.3593 0.6697 -0.2212 0.052 Uiso 1 1 calc R . .
C37 C 1.3804(8) 0.5836(5) -0.1802(3) 0.0432(10) Uani 1 1 d U . .
H37 H 1.4519 0.5782 -0.1782 0.052 Uiso 1 1 calc R . .
C38 C 1.4098(7) 0.4333(4) -0.0106(3) 0.027(2) Uani 1 1 d U . .
H38A H 1.4548 0.3995 0.0087 0.032 Uiso 1 1 calc R . .
H38B H 1.4546 0.4518 -0.0321 0.032 Uiso 1 1 calc R . .
C39 C 1.2837(7) 0.4842(5) 0.0544(3) 0.029(2) Uani 1 1 d U . .
H39 H 1.2401 0.4505 0.0499 0.035 Uiso 1 1 calc R . .
C40 C 1.2164(7) 0.5630(5) 0.0627(3) 0.033(2) Uani 1 1 d U . .
H40 H 1.1415 0.5651 0.0668 0.040 Uiso 1 1 calc R . .
C41 C 1.3231(7) 0.5235(5) 0.1216(3) 0.030(2) Uani 1 1 d U . .
C42 C 1.3172(7) 0.5612(5) -0.0043(3) 0.032(2) Uani 1 1 d U . .
C43 C 1.3993(7) 0.3943(5) 0.1057(3) 0.031(2) Uani 1 1 d U . .
H43A H 1.4647 0.3980 0.1170 0.037 Uiso 1 1 calc R . .
H43B H 1.4165 0.3663 0.0791 0.037 Uiso 1 1 calc R . .
C44 C 1.3462(9) 0.3528(6) 0.1388(3) 0.0455(10) Uani 1 1 d U . .
C45 C 1.2407(9) 0.3714(6) 0.1484(3) 0.0455(10) Uani 1 1 d U . .
H45 H 1.1993 0.4121 0.1348 0.055 Uiso 1 1 calc R . .
C46 C 1.1939(9) 0.3293(5) 0.1788(3) 0.0455(10) Uani 1 1 d U . .
H46 H 1.1221 0.3427 0.1855 0.055 Uiso 1 1 calc R . .
C47 C 1.2537(8) 0.2693(5) 0.1982(3) 0.0455(10) Uani 1 1 d U . .
H47 H 1.2231 0.2421 0.2186 0.055 Uiso 1 1 calc R . .
C48 C 1.3574(9) 0.2490(6) 0.1878(3) 0.0455(10) Uani 1 1 d U . .
H48 H 1.3976 0.2068 0.2003 0.055 Uiso 1 1 calc R . .
C49 C 1.4047(9) 0.2908(5) 0.1586(3) 0.0455(10) Uani 1 1 d U . .
H49 H 1.4766 0.2767 0.1522 0.055 Uiso 1 1 calc R . .
C50 C 1.2193(8) 0.6506(5) 0.1236(3) 0.034(2) Uani 1 1 d U . .
H50A H 1.2272 0.6429 0.1549 0.041 Uiso 1 1 calc R . .
H50B H 1.1452 0.6683 0.1191 0.041 Uiso 1 1 calc R . .
C51 C 1.2750(8) 0.7085(5) 0.1074(3) 0.0448(10) Uani 1 1 d U . .
C52 C 1.2211(8) 0.7800(5) 0.1069(3) 0.0448(10) Uani 1 1 d U . .
H52 H 1.1501 0.7927 0.1152 0.054 Uiso 1 1 calc R . .
C53 C 1.2734(8) 0.8342(6) 0.0936(3) 0.0448(10) Uani 1 1 d U . .
H53 H 1.2375 0.8828 0.0942 0.054 Uiso 1 1 calc R . .
C54 C 1.3761(8) 0.8154(6) 0.0800(3) 0.0448(10) Uani 1 1 d U . .
H54 H 1.4101 0.8512 0.0707 0.054 Uiso 1 1 calc R . .
C55 C 1.4306(8) 0.7434(5) 0.0798(3) 0.0448(10) Uani 1 1 d U . .
H55 H 1.5010 0.7305 0.0704 0.054 Uiso 1 1 calc R . .
C56 C 1.3789(8) 0.6903(6) 0.0936(3) 0.0448(10) Uani 1 1 d U . .
H56 H 1.4153 0.6418 0.0935 0.054 Uiso 1 1 calc R . .
C57 C 1.1866(7) 0.6759(5) 0.0124(3) 0.028(2) Uani 1 1 d U . .
H57A H 1.2269 0.6942 -0.0111 0.033 Uiso 1 1 calc R . .
H57B H 1.1834 0.7058 0.0378 0.033 Uiso 1 1 calc R . .
N12 N 1.2582(5) 0.5806(4) 0.1016(2) 0.0280(17) Uani 1 1 d U . .
N13 N 0.2235(7) 1.1966(5) 0.4241(3) 0.046(2) Uani 1 1 d U C .
N14 N 0.1369(7) 1.1095(5) 0.4343(3) 0.045(2) Uani 1 1 d U . .
N15 N 0.1662(6) 1.1134(4) 0.5113(2) 0.038(2) Uani 1 1 d U . .
N16 N 0.7275(7) 0.8133(5) 0.5002(2) 0.042(2) Uani 1 1 d U . .
N17 N 0.2176(7) 1.0075(5) 0.6310(3) 0.046(2) Uani 1 1 d U . .
N18 N 0.2857(7) 0.8883(5) 0.6274(3) 0.048(2) Uani 1 1 d U . .
N19 N 0.1713(6) 1.0026(4) 0.5553(2) 0.0354(19) Uani 1 1 d U . .
N20 N 0.2667(6) 0.8892(5) 0.5490(3) 0.044(2) Uani 1 1 d U . .
N21 N 0.3647(7) 0.7953(5) 0.4267(3) 0.053(2) Uani 1 1 d U . .
N22 N 0.5335(8) 0.7731(5) 0.4075(3) 0.053(2) Uani 1 1 d U . .
N23 N 0.3990(7) 0.8106(5) 0.5028(3) 0.046(2) Uani 1 1 d U . .
N24 N 0.5688(6) 0.7793(4) 0.4855(2) 0.039(2) Uani 1 1 d U . .
O7 O 0.0973(7) 1.1889(5) 0.3763(3) 0.071(2) Uani 1 1 d U . .
O8 O 0.8119(6) 0.8149(4) 0.4320(2) 0.0486(18) Uani 1 1 d U . .
O9 O 0.4268(8) 0.7305(5) 0.3635(3) 0.073(2) Uani 1 1 d U . .
O10 O 0.5119(5) 0.7575(4) 0.5562(2) 0.0398(16) Uani 1 1 d U . .
O11 O 0.2094(7) 0.9380(5) 0.6939(2) 0.071(2) Uani 1 1 d U . .
O12 O 0.1366(5) 0.9335(4) 0.4999(2) 0.0406(16) Uani 1 1 d U . .
C58 C 0.2774(8) 1.1515(5) 0.4578(3) 0.041(2) Uani 1 1 d U . .
H58 H 0.3497 1.1285 0.4480 0.049 Uiso 1 1 calc R . .
C59 C 0.2123(8) 1.0946(5) 0.4680(3) 0.036(2) Uani 1 1 d U . .
H59 H 0.2558 1.0448 0.4670 0.044 Uiso 1 1 calc R . .
C60 C 0.1462(9) 1.1677(6) 0.4074(3) 0.050(3) Uani 1 1 d U . .
C61 C 0.7929(8) 0.8347(6) 0.4697(3) 0.041(2) Uani 1 1 d U . .
C62 C 0.0751(8) 1.0611(6) 0.4210(3) 0.046(3) Uani 1 1 d U . .
H62A H 0.0103 1.0901 0.4099 0.055 Uiso 1 1 calc R . .
H62B H 0.0571 1.0340 0.4467 0.055 Uiso 1 1 calc R . .
C63 C 0.1299(9) 1.0078(7) 0.3861(4) 0.0553(12) Uani 1 1 d U . .
C64 C 0.0712(9) 0.9674(7) 0.3670(4) 0.0553(12) Uani 1 1 d U . .
H64 H 0.0003 0.9747 0.3751 0.066 Uiso 1 1 calc R . .
C65 C 0.1173(9) 0.9160(7) 0.3359(4) 0.0553(12) Uani 1 1 d U . .
H65 H 0.0774 0.8885 0.3237 0.066 Uiso 1 1 calc R . .
C66 C 0.2194(9) 0.9057(7) 0.3233(4) 0.0553(12) Uani 1 1 d U . .
H66 H 0.2488 0.8731 0.3013 0.066 Uiso 1 1 calc R . .
C67 C 0.2798(9) 0.9428(7) 0.3426(4) 0.0553(12) Uani 1 1 d U . .
H67 H 0.3509 0.9339 0.3346 0.066 Uiso 1 1 calc R . .
C68 C 0.2354(9) 0.9950(7) 0.3748(4) 0.0553(12) Uani 1 1 d U . .
H68 H 0.2768 1.0202 0.3881 0.066 Uiso 1 1 calc R . .
C69 C 0.2662(9) 1.2487(6) 0.3962(4) 0.056(3) Uani 1 1 d U . .
H69A H 0.2475 1.2464 0.3662 0.068 Uiso 1 1 calc R C .
H69B H 0.3420 1.2359 0.3965 0.068 Uiso 1 1 calc R . .
C70 C 0.2208(14) 1.3306(15) 0.4138(9) 0.077(5) Uani 0.55 1 d PGU C -1
C71 C 0.2799(14) 1.377(2) 0.4058(13) 0.062(3) Uani 0.55 1 d PGU C -1
H71 H 0.3486 1.3607 0.3948 0.075 Uiso 0.55 1 calc PR C -1
C72 C 0.239(3) 1.450(2) 0.4141(14) 0.086(5) Uani 0.55 1 d PGU C -1
H72 H 0.2739 1.4836 0.4028 0.104 Uiso 0.55 1 calc PR C -1
C73 C 0.137(3) 1.4744(13) 0.4415(11) 0.166(17) Uani 0.55 1 d PGU C -1
H73 H 0.1150 1.5206 0.4530 0.199 Uiso 0.55 1 calc PR C -1
C74 C 0.0814(17) 1.4241(11) 0.4478(7) 0.086(6) Uani 0.55 1 d PGU C -1
H74 H 0.0148 1.4373 0.4616 0.103 Uiso 0.55 1 calc PR C -1
C75 C 0.1213(14) 1.3512(9) 0.4339(6) 0.065(5) Uani 0.55 1 d PGU C -1
H75 H 0.0807 1.3177 0.4385 0.078 Uiso 0.55 1 calc PR C -1
C270 C 0.2200(18) 1.3242(19) 0.4091(12) 0.077(5) Uani 0.45 1 d PGDU C -2
C271 C 0.2791(16) 1.375(3) 0.4071(16) 0.062(3) Uani 0.45 1 d PGDU C -2
H271 H 0.3499 1.3598 0.3987 0.075 Uiso 0.45 1 calc PR C -2
C272 C 0.237(3) 1.448(3) 0.4172(17) 0.086(5) Uani 0.45 1 d PGDU C -2
H272 H 0.2804 1.4785 0.4201 0.104 Uiso 0.45 1 calc PR C -2
C273 C 0.135(4) 1.4718(17) 0.4227(14) 0.166(17) Uani 0.45 1 d PGDU C -2
H273 H 0.0995 1.5088 0.4411 0.199 Uiso 0.45 1 calc PR C -2
C274 C 0.0782(19) 1.4196(11) 0.3876(9) 0.086(6) Uani 0.45 1 d PGDU C -2
H274 H 0.0215 1.4419 0.3712 0.103 Uiso 0.45 1 calc PR C -2
C275 C 0.1187(17) 1.3494(11) 0.3858(7) 0.065(5) Uani 0.45 1 d PGDU C -2
H275 H 0.0882 1.3180 0.3715 0.078 Uiso 0.45 1 calc PR C -2
C76 C 0.1087(8) 1.0698(5) 0.5395(3) 0.039(2) Uani 1 1 d U . .
H76A H 0.0757 1.0984 0.5645 0.047 Uiso 1 1 calc R . .
H76B H 0.0535 1.0598 0.5231 0.047 Uiso 1 1 calc R . .
C77 C 0.2542(7) 0.9977(5) 0.5857(3) 0.035(2) Uani 1 1 d U . .
H77 H 0.3013 1.0287 0.5763 0.041 Uiso 1 1 calc R . .
C78 C 0.3100(8) 0.9163(6) 0.5847(3) 0.039(2) Uani 1 1 d U . .
H78 H 0.3858 0.9096 0.5794 0.047 Uiso 1 1 calc R . .
C79 C 0.2350(9) 0.9435(7) 0.6540(4) 0.055(3) Uani 1 1 d U . .
C80 C 0.1872(7) 0.9398(5) 0.5312(3) 0.038(2) Uani 1 1 d U . .
C81 C 0.1732(9) 1.0770(7) 0.6511(3) 0.053(3) Uani 1 1 d U . .
H81A H 0.1098 1.0737 0.6681 0.064 Uiso 1 1 calc R . .
H81B H 0.1528 1.1129 0.6278 0.064 Uiso 1 1 calc R . .
C82 C 0.2412(12) 1.1050(9) 0.6807(5) 0.0890(19) Uani 1 1 d U . .
C83 C 0.3431(12) 1.0796(9) 0.6835(5) 0.0890(19) Uani 1 1 d U . .
H83 H 0.3782 1.0406 0.6663 0.107 Uiso 1 1 calc R . .
C84 C 0.4001(12) 1.1105(9) 0.7121(5) 0.0890(19) Uani 1 1 d U . .
H84 H 0.4716 1.0916 0.7143 0.107 Uiso 1 1 calc R . .
C85 C 0.3473(12) 1.1688(9) 0.7363(5) 0.0890(19) Uani 1 1 d U . .
H85 H 0.3831 1.1875 0.7565 0.107 Uiso 1 1 calc R . .
C86 C 0.2432(12) 1.2003(9) 0.7316(5) 0.0890(19) Uani 1 1 d U . .
H86 H 0.2093 1.2413 0.7473 0.107 Uiso 1 1 calc R . .
C87 C 0.1903(12) 1.1699(9) 0.7034(5) 0.0890(19) Uani 1 1 d U . .
H87 H 0.1204 1.1917 0.6990 0.107 Uiso 1 1 calc R . .
C88 C 0.3391(10) 0.8176(7) 0.6449(4) 0.063(3) Uani 1 1 d U . .
H88A H 0.3447 0.8218 0.6762 0.076 Uiso 1 1 calc R . .
H88B H 0.4097 0.8049 0.6315 0.076 Uiso 1 1 calc R . .
C89 C 0.2883(11) 0.7568(7) 0.6380(5) 0.0751(16) Uani 1 1 d U . .
C90 C 0.1879(11) 0.7664(7) 0.6262(5) 0.0751(16) Uani 1 1 d U . .
H90 H 0.1463 0.8132 0.6226 0.090 Uiso 1 1 calc R . .
C91 C 0.1471(11) 0.7077(7) 0.6194(5) 0.0751(16) Uani 1 1 d U . .
H91 H 0.0787 0.7155 0.6110 0.090 Uiso 1 1 calc R . .
C92 C 0.2045(10) 0.6395(7) 0.6248(5) 0.0751(16) Uani 1 1 d U . .
H92 H 0.1743 0.6006 0.6224 0.090 Uiso 1 1 calc R . .
C93 C 0.3070(11) 0.6276(7) 0.6337(5) 0.0751(16) Uani 1 1 d U . .
H93 H 0.3490 0.5805 0.6349 0.090 Uiso 1 1 calc R . .
C94 C 0.3487(11) 0.6867(7) 0.6412(5) 0.0751(16) Uani 1 1 d U . .
H94 H 0.4181 0.6786 0.6484 0.090 Uiso 1 1 calc R . .
C95 C 0.3041(8) 0.8185(5) 0.5305(3) 0.045(3) Uani 1 1 d U . .
H95A H 0.2500 0.8086 0.5133 0.054 Uiso 1 1 calc R . .
H95B H 0.3166 0.7825 0.5541 0.054 Uiso 1 1 calc R . .
C96 C 0.4030(9) 0.8364(6) 0.4579(3) 0.045(3) Uani 1 1 d U . .
H96 H 0.3710 0.8885 0.4551 0.054 Uiso 1 1 calc R . .
C97 C 0.5247(9) 0.8180(5) 0.4456(3) 0.043(3) Uani 1 1 d U . .
H97 H 0.5500 0.8618 0.4389 0.052 Uiso 1 1 calc R . .
C98 C 0.4410(11) 0.7629(6) 0.3961(4) 0.054(3) Uani 1 1 d U . .
C99 C 0.4941(8) 0.7808(5) 0.5181(3) 0.037(2) Uani 1 1 d U . .
C100 C 0.2537(11) 0.8039(6) 0.4203(4) 0.070(4) Uani 1 1 d U . .
H10A H 0.2439 0.8016 0.3892 0.084 Uiso 1 1 calc R . .
H10B H 0.2149 0.8512 0.4303 0.084 Uiso 1 1 calc R . .
C101 C 0.2107(13) 0.7461(9) 0.4447(7) 0.108(2) Uani 1 1 d U . .
C102 C 0.2661(14) 0.6764(8) 0.4512(7) 0.108(2) Uani 1 1 d U . .
H102 H 0.3354 0.6624 0.4405 0.129 Uiso 1 1 calc R . .
C103 C 0.2222(13) 0.6266(9) 0.4731(7) 0.108(2) Uani 1 1 d U . .
H103 H 0.2604 0.5788 0.4763 0.129 Uiso 1 1 calc R . .
C104 C 0.1217(13) 0.6475(9) 0.4902(7) 0.108(2) Uani 1 1 d U . .
H104 H 0.0921 0.6133 0.5051 0.129 Uiso 1 1 calc R . .
C105 C 0.0639(14) 0.7168(8) 0.4862(7) 0.108(2) Uani 1 1 d U . .
H105 H -0.0033 0.7311 0.4993 0.129 Uiso 1 1 calc R . .
C106 C 0.1081(13) 0.7657(9) 0.4618(7) 0.108(2) Uani 1 1 d U . .
H106 H 0.0683 0.8126 0.4568 0.129 Uiso 1 1 calc R . .
C107 C 0.6294(10) 0.7478(7) 0.3808(4) 0.064(3) Uani 1 1 d U . .
H10C H 0.6714 0.7830 0.3815 0.076 Uiso 1 1 calc R . .
H10D H 0.6122 0.7447 0.3506 0.076 Uiso 1 1 calc R . .
C108 C 0.6929(12) 0.6753(8) 0.3956(5) 0.0785(16) Uani 1 1 d U . .
C109 C 0.6487(12) 0.6219(8) 0.4128(5) 0.0785(16) Uani 1 1 d U . .
H109 H 0.5762 0.6295 0.4149 0.094 Uiso 1 1 calc R . .
C110 C 0.7114(11) 0.5557(8) 0.4273(5) 0.0785(16) Uani 1 1 d U . .
H110 H 0.6799 0.5205 0.4397 0.094 Uiso 1 1 calc R . .
C111 C 0.8159(12) 0.5422(8) 0.4236(5) 0.0785(16) Uani 1 1 d U . .
H111 H 0.8575 0.4982 0.4333 0.094 Uiso 1 1 calc R . .
C112 C 0.8596(12) 0.5957(8) 0.4049(5) 0.0785(16) Uani 1 1 d U . .
H112 H 0.9322 0.5869 0.4018 0.094 Uiso 1 1 calc R . .
C113 C 0.8008(11) 0.6610(8) 0.3907(5) 0.0785(16) Uani 1 1 d U . .
H113 H 0.8330 0.6957 0.3779 0.094 Uiso 1 1 calc R . .
C114 C 0.6791(8) 0.7563(5) 0.4922(3) 0.042(2) Uani 1 1 d U . .
H11A H 0.6893 0.7223 0.5170 0.051 Uiso 1 1 calc R . .
H11B H 0.7141 0.7305 0.4665 0.051 Uiso 1 1 calc R . .
N25 N 0.4224(6) 0.5790(4) 0.2815(2) 0.051(2) Uani 1 1 d DU . .
C115 C 0.405(8) 0.5120(19) 0.2611(13) 0.048(8) Uani 0.58 1 d PDU D 1
H11C H 0.4588 0.4976 0.2377 0.057 Uiso 0.58 1 calc PR D 1
H11D H 0.3383 0.5252 0.2478 0.057 Uiso 0.58 1 calc PR D 1
C116 C 0.407(5) 0.4467(16) 0.2910(11) 0.061(7) Uani 0.58 1 d PDU D 1
H11E H 0.4724 0.4335 0.3055 0.074 Uiso 0.58 1 calc PR D 1
H11F H 0.3504 0.4589 0.3135 0.074 Uiso 0.58 1 calc PR D 1
C117 C 0.395(2) 0.3827(11) 0.2657(5) 0.048(6) Uani 0.58 1 d PDU D 1
H11G H 0.4543 0.3680 0.2450 0.058 Uiso 0.58 1 calc PR D 1
H11H H 0.3323 0.3974 0.2491 0.058 Uiso 0.58 1 calc PR D 1
C118 C 0.386(2) 0.3185(11) 0.2953(7) 0.087(7) Uani 0.58 1 d PDU D 1
H11I H 0.4532 0.2959 0.3061 0.105 Uiso 0.58 1 calc PR D 1
H11J H 0.3620 0.2841 0.2790 0.105 Uiso 0.58 1 calc PR D 1
H11K H 0.3370 0.3348 0.3197 0.105 Uiso 0.58 1 calc PR D 1
C215 C 0.419(12) 0.505(3) 0.2662(17) 0.048(8) Uani 0.42 1 d PDU D 2
H21A H 0.4776 0.4887 0.2450 0.057 Uiso 0.42 1 calc PR D 2
H21B H 0.3553 0.5097 0.2512 0.057 Uiso 0.42 1 calc PR D 2
C216 C 0.425(7) 0.448(2) 0.3024(18) 0.061(7) Uani 0.42 1 d PDU D 2
H21C H 0.4940 0.4351 0.3137 0.074 Uiso 0.42 1 calc PR D 2
H21D H 0.3746 0.4666 0.3264 0.074 Uiso 0.42 1 calc PR D 2
C217 C 0.400(3) 0.3815(18) 0.2843(9) 0.048(6) Uani 0.42 1 d PDU D 2
H21E H 0.4354 0.3723 0.2555 0.058 Uiso 0.42 1 calc PR D 2
H21F H 0.4278 0.3400 0.3032 0.058 Uiso 0.42 1 calc PR D 2
C218 C 0.285(3) 0.3878(17) 0.2804(11) 0.087(7) Uani 0.42 1 d PDU D 2
H21G H 0.2519 0.3842 0.3091 0.105 Uiso 0.42 1 calc PR D 2
H21H H 0.2757 0.3495 0.2626 0.105 Uiso 0.42 1 calc PR D 2
H21I H 0.2534 0.4338 0.2670 0.105 Uiso 0.42 1 calc PR D 2
C119 C 0.342(2) 0.607(6) 0.3183(15) 0.049(4) Uani 0.60 1 d PDU D 1
H11L H 0.3545 0.5725 0.3428 0.058 Uiso 0.60 1 calc PR D 1
H11M H 0.3526 0.6524 0.3279 0.058 Uiso 0.60 1 calc PR D 1
C120 C 0.231(2) 0.618(3) 0.3070(12) 0.077(8) Uani 0.60 1 d PDU D 1
H12C H 0.2143 0.5721 0.3034 0.092 Uiso 0.60 1 calc PR D 1
H12D H 0.2196 0.6459 0.2795 0.092 Uiso 0.60 1 calc PR D 1
C121 C 0.1599(16) 0.6596(14) 0.3435(10) 0.067(7) Uani 0.60 1 d PDU D 1
H12E H 0.1724 0.6325 0.3709 0.080 Uiso 0.60 1 calc PR D 1
H12F H 0.1761 0.7062 0.3467 0.080 Uiso 0.60 1 calc PR D 1
C122 C 0.0458(16) 0.6715(17) 0.3335(9) 0.094(8) Uani 0.60 1 d PDU D 1
H12G H 0.0411 0.6590 0.3037 0.113 Uiso 0.60 1 calc PR D 1
H12H H 0.0106 0.7215 0.3377 0.113 Uiso 0.60 1 calc PR D 1
H12I H 0.0135 0.6415 0.3529 0.113 Uiso 0.60 1 calc PR D 1
C219 C 0.332(3) 0.608(9) 0.314(2) 0.049(4) Uani 0.40 1 d PDU D 2
H21J H 0.3350 0.5719 0.3381 0.058 Uiso 0.40 1 calc PR D 2
H21K H 0.3428 0.6511 0.3268 0.058 Uiso 0.40 1 calc PR D 2
C220 C 0.223(3) 0.625(5) 0.298(2) 0.077(8) Uani 0.40 1 d PDU D 2
H22A H 0.2161 0.5864 0.2800 0.092 Uiso 0.40 1 calc PR D 2
H22B H 0.2125 0.6694 0.2805 0.092 Uiso 0.40 1 calc PR D 2
C221 C 0.140(3) 0.6351(19) 0.3357(17) 0.067(7) Uani 0.40 1 d PDU D 2
H22C H 0.0856 0.6121 0.3282 0.080 Uiso 0.40 1 calc PR D 2
H22D H 0.1709 0.6107 0.3619 0.080 Uiso 0.40 1 calc PR D 2
C222 C 0.091(3) 0.7135(18) 0.3458(13) 0.094(8) Uani 0.40 1 d PDU D 2
H22E H 0.1362 0.7429 0.3341 0.113 Uiso 0.40 1 calc PR D 2
H22F H 0.0805 0.7190 0.3770 0.113 Uiso 0.40 1 calc PR D 2
H22G H 0.0246 0.7284 0.3326 0.113 Uiso 0.40 1 calc PR D 2
C123 C 0.4131(10) 0.6318(6) 0.2426(3) 0.056(3) Uani 1 1 d DU D .
H12J H 0.4721 0.6139 0.2220 0.067 Uiso 1 1 calc R . .
H12K H 0.3503 0.6304 0.2281 0.067 Uiso 1 1 calc R . .
C124 C 0.4089(12) 0.7096(7) 0.2511(4) 0.066(4) Uani 1 1 d U . .
H12L H 0.4711 0.7128 0.2654 0.080 Uiso 1 1 calc R D .
H12M H 0.3483 0.7299 0.2704 0.080 Uiso 1 1 calc R . .
C125 C 0.4021(12) 0.7521(7) 0.2077(4) 0.071(4) Uani 1 1 d U D .
H12N H 0.4662 0.7342 0.1899 0.085 Uiso 1 1 calc R . .
H12O H 0.3449 0.7433 0.1921 0.085 Uiso 1 1 calc R . .
C126 C 0.3857(12) 0.8327(7) 0.2126(5) 0.076(4) Uani 1 1 d U . .
H12P H 0.3235 0.8508 0.2310 0.092 Uiso 1 1 calc R D .
H12Q H 0.3782 0.8563 0.1843 0.092 Uiso 1 1 calc R . .
H12R H 0.4448 0.8423 0.2258 0.092 Uiso 1 1 calc R . .
C127 C 0.5309(19) 0.567(4) 0.2992(13) 0.047(6) Uani 0.48 1 d PDU D 1
H12S H 0.5393 0.6134 0.3080 0.056 Uiso 0.48 1 calc PR D 1
H12T H 0.5323 0.5365 0.3256 0.056 Uiso 0.48 1 calc PR D 1
C128 C 0.625(2) 0.533(4) 0.270(2) 0.060(7) Uani 0.48 1 d PDU D 1
H12U H 0.6181 0.5564 0.2411 0.072 Uiso 0.48 1 calc PR D 1
H12V H 0.6270 0.4821 0.2664 0.072 Uiso 0.48 1 calc PR D 1
C129 C 0.728(2) 0.5382(17) 0.2873(10) 0.061(6) Uani 0.48 1 d PDU D 1
H12W H 0.7283 0.5263 0.3185 0.073 Uiso 0.48 1 calc PR D 1
H12$ H 0.7853 0.5032 0.2727 0.073 Uiso 0.48 1 calc PR D 1
C130 C 0.746(2) 0.6133(17) 0.2800(9) 0.086(7) Uani 0.48 1 d PDU D 1
H13A H 0.7758 0.6177 0.2508 0.103 Uiso 0.48 1 calc PR D 1
H13B H 0.7939 0.6212 0.3008 0.103 Uiso 0.48 1 calc PR D 1
H13C H 0.6810 0.6488 0.2839 0.103 Uiso 0.48 1 calc PR D 1
C227 C 0.5207(18) 0.575(4) 0.3056(12) 0.047(6) Uani 0.52 1 d PDU D 2
H22H H 0.5203 0.6239 0.3144 0.056 Uiso 0.52 1 calc PR D 2
H22I H 0.5187 0.5459 0.3321 0.056 Uiso 0.52 1 calc PR D 2
C228 C 0.622(2) 0.545(4) 0.279(2) 0.060(7) Uani 0.52 1 d PDU D 2
H22J H 0.6198 0.5683 0.2505 0.072 Uiso 0.52 1 calc PR D 2
H22K H 0.6299 0.4933 0.2753 0.072 Uiso 0.52 1 calc PR D 2
C229 C 0.7140(19) 0.5565(19) 0.3027(8) 0.061(6) Uani 0.52 1 d PDU D 2
H22L H 0.7035 0.6078 0.3081 0.073 Uiso 0.52 1 calc PR D 2
H22M H 0.7175 0.5310 0.3309 0.073 Uiso 0.52 1 calc PR D 2
C230 C 0.8149(19) 0.5302(18) 0.2766(8) 0.086(7) Uani 0.52 1 d PDU D 2
H23A H 0.8418 0.4793 0.2824 0.103 Uiso 0.52 1 calc PR D 2
H23B H 0.8644 0.5561 0.2847 0.103 Uiso 0.52 1 calc PR D 2
H23C H 0.8033 0.5383 0.2459 0.103 Uiso 0.52 1 calc PR D 2
N26 N -0.0126(6) 0.9581(5) 0.7924(3) 0.058(3) Uani 1 1 d DU . .
C135 C -0.020(2) 1.0379(7) 0.7805(5) 0.048(5) Uani 0.66 1 d PDU E 1
H13D H 0.0396 1.0396 0.7602 0.057 Uiso 0.66 1 calc PR E 1
H13E H -0.0822 1.0558 0.7644 0.057 Uiso 0.66 1 calc PR E 1
C136 C -0.0218(17) 1.0912(8) 0.8166(5) 0.059(5) Uani 0.66 1 d PDU E 1
H13F H -0.0860 1.0960 0.8348 0.070 Uiso 0.66 1 calc PR E 1
H13G H 0.0363 1.0720 0.8351 0.070 Uiso 0.66 1 calc PR E 1
C137 C -0.0150(13) 1.1658(8) 0.7989(6) 0.060(4) Uani 0.66 1 d PDU E 1
H13H H -0.0095 1.1953 0.8235 0.072 Uiso 0.66 1 calc PR E 1
H13I H 0.0487 1.1604 0.7804 0.072 Uiso 0.66 1 calc PR E 1
C138 C -0.1056(16) 1.2057(12) 0.7730(7) 0.080(6) Uani 0.66 1 d PDU E 1
H13J H -0.1048 1.1815 0.7459 0.096 Uiso 0.66 1 calc PR E 1
H13K H -0.0999 1.2545 0.7669 0.096 Uiso 0.66 1 calc PR E 1
H13L H -0.1701 1.2067 0.7897 0.096 Uiso 0.66 1 calc PR E 1
C235 C -0.016(5) 1.0242(14) 0.7642(10) 0.048(5) Uani 0.34 1 d PDU E 2
H23D H -0.0734 1.0320 0.7449 0.057 Uiso 0.34 1 calc PR E 2
H23E H 0.0489 1.0191 0.7465 0.057 Uiso 0.34 1 calc PR E 2
C236 C -0.032(4) 1.0869(17) 0.7949(10) 0.059(5) Uani 0.34 1 d PDU E 2
H23F H -0.0943 1.0903 0.8138 0.070 Uiso 0.34 1 calc PR E 2
H23G H 0.0278 1.0805 0.8131 0.070 Uiso 0.34 1 calc PR E 2
C237 C -0.041(3) 1.1545(14) 0.7664(10) 0.060(4) Uani 0.34 1 d PDU E 2
H23H H 0.0171 1.1468 0.7447 0.072 Uiso 0.34 1 calc PR E 2
H23I H -0.1050 1.1625 0.7507 0.072 Uiso 0.34 1 calc PR E 2
C238 C -0.044(4) 1.2211(18) 0.7913(12) 0.080(6) Uani 0.34 1 d PDU E 2
H23J H -0.0788 1.2185 0.8196 0.096 Uiso 0.34 1 calc PR E 2
H23K H -0.0800 1.2632 0.7753 0.096 Uiso 0.34 1 calc PR E 2
H23L H 0.0268 1.2243 0.7950 0.096 Uiso 0.34 1 calc PR E 2
C139 C -0.1099(8) 0.9537(6) 0.8206(3) 0.052(3) Uani 1 1 d U E .
H13M H -0.1005 0.9044 0.8321 0.062 Uiso 1 1 calc R . .
H13N H -0.1154 0.9850 0.8455 0.062 Uiso 1 1 calc R . .
C140 C -0.2109(9) 0.9742(8) 0.7983(4) 0.068(4) Uani 1 1 d U . .
H14A H -0.2050 0.9462 0.7720 0.082 Uiso 1 1 calc R E .
H14B H -0.2259 1.0251 0.7898 0.082 Uiso 1 1 calc R . .
C141 C -0.2996(9) 0.9602(8) 0.8286(4) 0.072(4) Uani 1 1 d U E .
H14C H -0.3107 0.9928 0.8531 0.087 Uiso 1 1 calc R . .
H14D H -0.2798 0.9110 0.8403 0.087 Uiso 1 1 calc R . .
C142 C -0.4014(10) 0.9708(9) 0.8057(5) 0.088(5) Uani 1 1 d U . .
H14E H -0.4207 1.0191 0.7935 0.106 Uiso 1 1 calc R E .
H14F H -0.4556 0.9634 0.8266 0.106 Uiso 1 1 calc R . .
H14G H -0.3923 0.9364 0.7826 0.106 Uiso 1 1 calc R . .
C143 C -0.0029(9) 0.9117(8) 0.7518(4) 0.066(4) Uani 1 1 d U E .
H14H H -0.0563 0.9357 0.7322 0.079 Uiso 1 1 calc R . .
H14I H 0.0645 0.9099 0.7367 0.079 Uiso 1 1 calc R . .
C144 C -0.0128(9) 0.8344(7) 0.7601(3) 0.060(3) Uani 1 1 d U . .
H14J H 0.0341 0.8111 0.7824 0.072 Uiso 1 1 calc R E .
H14K H -0.0838 0.8348 0.7707 0.072 Uiso 1 1 calc R . .
C145 C 0.0137(12) 0.7928(10) 0.7185(4) 0.092(5) Uani 1 1 d U E .
H14L H 0.0882 0.7849 0.7113 0.111 Uiso 1 1 calc R . .
H14M H -0.0228 0.8219 0.6949 0.111 Uiso 1 1 calc R . .
C146 C -0.0144(10) 0.7195(9) 0.7208(4) 0.082(5) Uani 1 1 d U . .
H14N H 0.0036 0.6960 0.7487 0.098 Uiso 1 1 calc R E .
H14O H 0.0236 0.6896 0.6976 0.098 Uiso 1 1 calc R . .
H14P H -0.0882 0.7267 0.7177 0.098 Uiso 1 1 calc R . .
C131 C 0.0786(13) 0.932(2) 0.8216(8) 0.048(4) Uani 0.67 1 d PDU E 1
H13O H 0.0623 0.9573 0.8491 0.057 Uiso 0.67 1 calc PR E 1
H13P H 0.0867 0.8807 0.8280 0.057 Uiso 0.67 1 calc PR E 1
C132 C 0.1807(13) 0.9435(14) 0.8018(7) 0.074(7) Uani 0.67 1 d PDU E 1
H13Q H 0.1860 0.9327 0.7708 0.089 Uiso 0.67 1 calc PR E 1
H13R H 0.1806 0.9942 0.8042 0.089 Uiso 0.67 1 calc PR E 1
C133 C 0.2740(13) 0.8985(10) 0.8227(6) 0.063(4) Uani 0.67 1 d PDU E 1
H13S H 0.2547 0.8580 0.8384 0.076 Uiso 0.67 1 calc PR E 1
H13T H 0.2962 0.9274 0.8440 0.076 Uiso 0.67 1 calc PR E 1
C134 C 0.364(3) 0.870(3) 0.7908(11) 0.27(3) Uani 0.67 1 d PDU E 1
H13U H 0.3391 0.8495 0.7664 0.321 Uiso 0.67 1 calc PR E 1
H13V H 0.4149 0.8327 0.8049 0.321 Uiso 0.67 1 calc PR E 1
H13W H 0.3946 0.9084 0.7805 0.321 Uiso 0.67 1 calc PR E 1
C231 C 0.086(2) 0.928(5) 0.8159(16) 0.048(4) Uani 0.33 1 d PDU E 2
H23M H 0.0836 0.9595 0.8406 0.057 Uiso 0.33 1 calc PR E 2
H23N H 0.0811 0.8814 0.8283 0.057 Uiso 0.33 1 calc PR E 2
C232 C 0.193(3) 0.917(2) 0.7943(19) 0.074(7) Uani 0.33 1 d PDU E 2
H23O H 0.2264 0.9515 0.8068 0.089 Uiso 0.33 1 calc PR E 2
H23P H 0.1851 0.9309 0.7635 0.089 Uiso 0.33 1 calc PR E 2
C233 C 0.269(3) 0.8433(18) 0.7962(13) 0.063(4) Uani 0.33 1 d PDU E 2
H23Q H 0.2491 0.8144 0.8205 0.076 Uiso 0.33 1 calc PR E 2
H23R H 0.2702 0.8178 0.7691 0.076 Uiso 0.33 1 calc PR E 2
C234 C 0.376(3) 0.856(5) 0.802(3) 0.27(3) Uani 0.33 1 d PDU E 2
H23S H 0.4229 0.8372 0.7777 0.321 Uiso 0.33 1 calc PR E 2
H23T H 0.4034 0.8312 0.8288 0.321 Uiso 0.33 1 calc PR E 2
H23U H 0.3708 0.9068 0.8046 0.321 Uiso 0.33 1 calc PR E 2
N27 N 0.2612(18) 0.1408(11) 0.2855(7) 0.155(8) Uani 1 1 d U . .
C147 C 0.4473(16) 0.1098(14) 0.3123(8) 0.144(9) Uani 1 1 d U . .
H14Q H 0.4811 0.1462 0.3004 0.172 Uiso 1 1 calc R . .
H14R H 0.4871 0.0628 0.3032 0.172 Uiso 1 1 calc R . .
H14S H 0.4429 0.1114 0.3438 0.172 Uiso 1 1 calc R . .
C148 C 0.353(2) 0.1221(18) 0.2980(8) 0.166(11) Uani 1 1 d U . .
N28 N 1.0133(9) 0.9913(7) 0.0722(4) 0.076(3) Uani 1 1 d U . .
C149 C 1.0008(14) 0.8839(7) 0.0274(4) 0.086(5) Uani 1 1 d U . .
H14T H 1.0116 0.8408 0.0456 0.103 Uiso 1 1 calc R . .
H14U H 1.0524 0.8769 0.0033 0.103 Uiso 1 1 calc R . .
H14V H 0.9322 0.8940 0.0162 0.103 Uiso 1 1 calc R . .
C150 C 1.0098(8) 0.9437(6) 0.0527(4) 0.046(3) Uani 1 1 d U . .
N29 N 0.5336(11) 0.4899(8) 0.5796(5) 0.105(5) Uani 1 1 d U . .
C151 C 0.479(2) 0.6040(10) 0.5311(8) 0.187(13) Uani 1 1 d U . .
H15A H 0.5038 0.6426 0.5424 0.224 Uiso 1 1 calc R . .
H15B H 0.4038 0.6186 0.5304 0.224 Uiso 1 1 calc R . .
H15C H 0.5087 0.5933 0.5019 0.224 Uiso 1 1 calc R . .
C152 C 0.5083(14) 0.5398(9) 0.5591(7) 0.101(6) Uani 1 1 d U . .
O13 O 0.0571(15) 0.5242(9) 0.2596(5) 0.166(6) Uani 1 1 d U F -1
C153 C 0.063(3) 0.4550(19) 0.3250(8) 0.243(18) Uani 1 1 d U F -1
H15D H 0.1331 0.4454 0.3347 0.292 Uiso 1 1 calc R F -1
H15E H 0.0287 0.4198 0.3381 0.292 Uiso 1 1 calc R F -1
H15F H 0.0252 0.5027 0.3337 0.292 Uiso 1 1 calc R F -1
C154 C 0.067(3) 0.4504(15) 0.2750(8) 0.237(19) Uani 1 1 d U F -1
H15G H 0.1328 0.4193 0.2641 0.284 Uiso 1 1 calc R F -1
H15H H 0.0100 0.4317 0.2657 0.284 Uiso 1 1 calc R F -1
C155 C 0.059(2) 0.5304(11) 0.2072(6) 0.139(9) Uani 1 1 d U F -1
H15I H 0.1299 0.5161 0.1941 0.167 Uiso 1 1 calc R F -1
H15J H 0.0165 0.5017 0.1952 0.167 Uiso 1 1 calc R F -1
C156 C 0.0158(14) 0.6047(13) 0.2017(6) 0.129(8) Uani 1 1 d U F -1
H15K H -0.0591 0.6137 0.2023 0.155 Uiso 1 1 calc R F -1
H15L H 0.0411 0.6212 0.1740 0.155 Uiso 1 1 calc R F -1
H15M H 0.0356 0.6303 0.2250 0.155 Uiso 1 1 calc R F -1

loop_
_atom_site_aniso_label
_atom_site_aniso_U_11
_atom_site_aniso_U_22
_atom_site_aniso_U_33
_atom_site_aniso_U_23
_atom_site_aniso_U_13
_atom_site_aniso_U_12
Cl1 0.0391(13) 0.0424(14) 0.0366(13) 0.0009(10) -0.0018(10) -0.0176(11)
O14 0.099(8) 0.123(9) 0.087(7) -0.018(7) 0.004(6) -0.022(7)
Cl2 0.0548(17) 0.0643(19) 0.0586(17) -0.0071(14) -0.0056(13) -0.0182(14)
O15 0.169(17) 0.42(4) 0.134(14) 0.012(19) -0.005(13) -0.11(2)
N1 0.033(5) 0.037(5) 0.033(4) 0.006(3) 0.002(3) -0.016(4)
N2 0.024(4) 0.031(4) 0.026(4) 0.007(3) -0.004(3) -0.011(3)
N3 0.026(4) 0.041(5) 0.024(4) -0.004(3) 0.002(3) -0.009(3)
N4 0.023(4) 0.035(4) 0.028(4) -0.002(3) -0.002(3) -0.003(3)
N5 0.026(4) 0.038(4) 0.029(4) 0.003(3) -0.007(3) -0.014(4)
N6 0.028(4) 0.028(4) 0.031(4) 0.001(3) -0.005(3) -0.015(3)
N7 0.044(5) 0.037(5) 0.027(4) -0.005(3) 0.003(3) -0.027(4)
N8 0.041(5) 0.038(5) 0.026(4) -0.003(3) -0.003(3) -0.017(4)
N9 0.030(4) 0.022(4) 0.033(4) 0.002(3) 0.003(3) -0.010(3)
N10 0.032(4) 0.027(4) 0.028(4) 0.000(3) 0.001(3) -0.007(3)
N11 0.045(5) 0.028(4) 0.025(4) -0.001(3) -0.005(3) -0.008(4)
O1 0.045(4) 0.044(4) 0.032(4) 0.010(3) -0.001(3) -0.014(3)
O2 0.031(3) 0.039(4) 0.027(4) -0.005(3) 0.002(3) -0.011(3)
O3 0.058(4) 0.049(4) 0.029(4) -0.004(3) 0.009(3) -0.025(4)
O4 0.032(3) 0.032(3) 0.030(4) 0.005(3) -0.006(3) -0.013(3)
O5 0.037(4) 0.035(4) 0.028(4) 0.005(3) 0.008(3) -0.014(3)
O6 0.043(4) 0.046(4) 0.027(4) -0.001(3) -0.003(3) -0.010(3)
C1 0.038(5) 0.025(5) 0.028(5) -0.001(4) 0.006(4) -0.015(4)
C2 0.034(5) 0.028(5) 0.029(5) -0.004(4) -0.004(4) -0.012(4)
C3 0.036(6) 0.034(5) 0.025(5) -0.002(4) -0.003(4) -0.009(4)
C4 0.028(5) 0.025(5) 0.028(5) -0.001(4) -0.002(4) -0.009(4)
C5 0.028(5) 0.043(6) 0.027(5) 0.002(4) 0.004(4) -0.010(4)
C6 0.045(3) 0.048(3) 0.072(3) 0.012(2) -0.007(2) -0.023(2)
C7 0.045(3) 0.048(3) 0.072(3) 0.012(2) -0.007(2) -0.023(2)
C8 0.045(3) 0.048(3) 0.072(3) 0.012(2) -0.007(2) -0.023(2)
C9 0.045(3) 0.048(3) 0.072(3) 0.012(2) -0.007(2) -0.023(2)
C10 0.045(3) 0.048(3) 0.072(3) 0.012(2) -0.007(2) -0.023(2)
C11 0.045(3) 0.048(3) 0.072(3) 0.012(2) -0.007(2) -0.023(2)
C12 0.031(5) 0.045(6) 0.028(5) 0.004(4) -0.006(4) -0.018(4)
C13 0.047(2) 0.043(3) 0.060(3) 0.008(2) 0.008(2) -0.010(2)
C14 0.047(2) 0.043(3) 0.060(3) 0.008(2) 0.008(2) -0.010(2)
C15 0.047(2) 0.043(3) 0.060(3) 0.008(2) 0.008(2) -0.010(2)
C16 0.047(2) 0.043(3) 0.060(3) 0.008(2) 0.008(2) -0.010(2)
C17 0.047(2) 0.043(3) 0.060(3) 0.008(2) 0.008(2) -0.010(2)
C18 0.047(2) 0.043(3) 0.060(3) 0.008(2) 0.008(2) -0.010(2)
C19 0.034(5) 0.029(5) 0.027(5) -0.003(4) 0.001(4) -0.014(4)
C20 0.037(5) 0.024(5) 0.024(5) -0.001(4) 0.001(4) -0.010(4)
C21 0.039(5) 0.023(5) 0.028(5) -0.002(4) 0.000(4) -0.012(4)
C22 0.040(6) 0.038(6) 0.027(5) 0.004(4) -0.001(4) -0.018(5)
C23 0.018(5) 0.027(5) 0.035(5) -0.002(4) 0.005(4) -0.004(4)
C24 0.040(6) 0.040(6) 0.034(5) -0.002(4) -0.004(4) -0.015(5)
C25 0.048(2) 0.042(2) 0.060(3) -0.009(2) -0.001(2) -0.018(2)
C26 0.048(2) 0.042(2) 0.060(3) -0.009(2) -0.001(2) -0.018(2)
C27 0.048(2) 0.042(2) 0.060(3) -0.009(2) -0.001(2) -0.018(2)
C28 0.048(2) 0.042(2) 0.060(3) -0.009(2) -0.001(2) -0.018(2)
C29 0.048(2) 0.042(2) 0.060(3) -0.009(2) -0.001(2) -0.018(2)
C30 0.048(2) 0.042(2) 0.060(3) -0.009(2) -0.001(2) -0.018(2)
C31 0.038(6) 0.047(6) 0.030(5) 0.004(4) -0.002(4) -0.020(5)
C32 0.047(2) 0.045(3) 0.040(2) 0.0007(18) -0.0045(19) -0.016(2)
C33 0.047(2) 0.045(3) 0.040(2) 0.0007(18) -0.0045(19) -0.016(2)
C34 0.047(2) 0.045(3) 0.040(2) 0.0007(18) -0.0045(19) -0.016(2)
C35 0.047(2) 0.045(3) 0.040(2) 0.0007(18) -0.0045(19) -0.016(2)
C36 0.047(2) 0.045(3) 0.040(2) 0.0007(18) -0.0045(19) -0.016(2)
C37 0.047(2) 0.045(3) 0.040(2) 0.0007(18) -0.0045(19) -0.016(2)
C38 0.030(5) 0.022(5) 0.031(5) -0.002(4) 0.000(4) -0.012(4)
C39 0.033(5) 0.022(5) 0.035(5) 0.003(4) -0.001(4) -0.012(4)
C40 0.032(5) 0.032(5) 0.034(5) 0.005(4) 0.004(4) -0.010(4)
C41 0.036(5) 0.031(5) 0.028(5) 0.005(4) -0.001(4) -0.017(4)
C42 0.027(5) 0.032(6) 0.040(6) -0.003(5) -0.005(4) -0.008(4)
C43 0.037(5) 0.030(5) 0.025(5) 0.001(4) -0.002(4) -0.006(4)
C44 0.055(3) 0.040(2) 0.041(2) 0.0005(18) 0.004(2) -0.012(2)
C45 0.055(3) 0.040(2) 0.041(2) 0.0005(18) 0.004(2) -0.012(2)
C46 0.055(3) 0.040(2) 0.041(2) 0.0005(18) 0.004(2) -0.012(2)
C47 0.055(3) 0.040(2) 0.041(2) 0.0005(18) 0.004(2) -0.012(2)
C48 0.055(3) 0.040(2) 0.041(2) 0.0005(18) 0.004(2) -0.012(2)
C49 0.055(3) 0.040(2) 0.041(2) 0.0005(18) 0.004(2) -0.012(2)
C50 0.044(6) 0.033(5) 0.025(5) -0.003(4) 0.002(4) -0.010(4)
C51 0.046(2) 0.038(2) 0.052(3) -0.005(2) -0.002(2) -0.0138(19)
C52 0.046(2) 0.038(2) 0.052(3) -0.005(2) -0.002(2) -0.0138(19)
C53 0.046(2) 0.038(2) 0.052(3) -0.005(2) -0.002(2) -0.0138(19)
C54 0.046(2) 0.038(2) 0.052(3) -0.005(2) -0.002(2) -0.0138(19)
C55 0.046(2) 0.038(2) 0.052(3) -0.005(2) -0.002(2) -0.0138(19)
C56 0.046(2) 0.038(2) 0.052(3) -0.005(2) -0.002(2) -0.0138(19)
C57 0.027(5) 0.027(5) 0.030(5) 0.001(4) 0.000(4) -0.010(4)
N12 0.028(4) 0.032(4) 0.029(4) 0.007(3) -0.010(3) -0.016(3)
N13 0.044(5) 0.062(6) 0.041(5) 0.012(4) -0.012(4) -0.028(5)
N14 0.055(6) 0.051(5) 0.035(5) 0.004(4) -0.010(4) -0.024(4)
N15 0.041(5) 0.051(5) 0.029(4) -0.007(4) 0.005(4) -0.026(4)
N16 0.053(5) 0.051(5) 0.029(4) -0.005(4) 0.003(4) -0.025(4)
N17 0.057(6) 0.058(6) 0.029(4) -0.001(4) 0.002(4) -0.024(5)
N18 0.059(6) 0.052(6) 0.036(5) 0.005(4) -0.003(4) -0.018(5)
N19 0.027(4) 0.048(5) 0.031(4) 0.001(4) -0.001(3) -0.010(4)
N20 0.040(5) 0.046(5) 0.046(5) 0.001(4) -0.009(4) -0.009(4)
N21 0.060(6) 0.046(5) 0.054(6) -0.011(5) -0.029(5) -0.008(5)
N22 0.076(7) 0.053(6) 0.031(5) -0.014(4) -0.008(5) -0.018(5)
N23 0.041(5) 0.061(6) 0.036(5) 0.012(4) -0.010(4) -0.013(4)
N24 0.035(5) 0.047(5) 0.035(5) 0.004(4) 0.001(4) -0.010(4)
O7 0.071(6) 0.096(7) 0.057(5) 0.028(5) -0.029(5) -0.041(5)
O8 0.058(5) 0.060(5) 0.036(4) -0.013(3) 0.010(3) -0.031(4)
O9 0.105(7) 0.060(5) 0.056(5) -0.013(4) -0.023(5) -0.018(5)
O10 0.035(4) 0.049(4) 0.036(4) 0.005(3) -0.006(3) -0.011(3)
O11 0.080(6) 0.109(7) 0.035(5) 0.014(4) 0.007(4) -0.050(5)
O12 0.036(4) 0.050(4) 0.039(4) -0.003(3) -0.010(3) -0.014(3)
C58 0.047(6) 0.046(6) 0.031(5) -0.004(5) 0.002(5) -0.015(5)
C59 0.041(6) 0.043(6) 0.029(5) 0.003(4) 0.000(4) -0.019(5)
C60 0.050(7) 0.070(8) 0.035(6) 0.007(6) -0.005(5) -0.023(6)
C61 0.038(6) 0.046(6) 0.037(6) 0.004(5) 0.004(5) -0.012(5)
C62 0.048(6) 0.060(7) 0.039(6) -0.005(5) 0.009(5) -0.034(6)
C63 0.047(3) 0.072(3) 0.050(3) -0.012(2) 0.010(2) -0.023(2)
C64 0.047(3) 0.072(3) 0.050(3) -0.012(2) 0.010(2) -0.023(2)
C65 0.047(3) 0.072(3) 0.050(3) -0.012(2) 0.010(2) -0.023(2)
C66 0.047(3) 0.072(3) 0.050(3) -0.012(2) 0.010(2) -0.023(2)
C67 0.047(3) 0.072(3) 0.050(3) -0.012(2) 0.010(2) -0.023(2)
C68 0.047(3) 0.072(3) 0.050(3) -0.012(2) 0.010(2) -0.023(2)
C69 0.063(8) 0.072(8) 0.044(6) 0.025(6) -0.011(5) -0.038(7)
C70 0.035(7) 0.062(10) 0.135(14) 0.039(9) -0.020(8) -0.018(7)
C71 0.050(7) 0.066(9) 0.069(8) 0.015(7) -0.005(6) -0.014(7)
C72 0.066(10) 0.078(11) 0.112(13) 0.041(9) -0.018(9) -0.015(8)
C73 0.105(17) 0.065(13) 0.33(5) -0.01(2) -0.02(3) -0.020(12)
C74 0.049(11) 0.093(16) 0.107(16) 0.008(13) -0.011(11) 0.002(11)
C75 0.048(10) 0.063(12) 0.079(11) 0.014(10) -0.001(9) -0.008(9)
C270 0.035(7) 0.062(10) 0.135(14) 0.039(9) -0.020(8) -0.018(7)
C271 0.050(7) 0.066(9) 0.069(8) 0.015(7) -0.005(6) -0.014(7)
C272 0.066(10) 0.078(11) 0.112(13) 0.041(9) -0.018(9) -0.015(8)
C273 0.105(17) 0.065(13) 0.33(5) -0.01(2) -0.02(3) -0.020(12)
C274 0.049(11) 0.093(16) 0.107(16) 0.008(13) -0.011(11) 0.002(11)
C275 0.048(10) 0.063(12) 0.079(11) 0.014(10) -0.001(9) -0.008(9)
C76 0.036(6) 0.049(6) 0.033(5) -0.003(5) 0.002(4) -0.012(5)
C77 0.040(6) 0.045(6) 0.024(5) 0.002(4) -0.001(4) -0.022(5)
C78 0.039(6) 0.057(7) 0.025(5) 0.003(5) -0.008(4) -0.016(5)
C79 0.057(7) 0.072(9) 0.049(8) 0.018(7) -0.012(6) -0.041(7)
C80 0.030(5) 0.039(6) 0.043(6) 0.005(5) 0.008(5) -0.008(5)
C81 0.045(7) 0.078(8) 0.039(6) -0.008(6) 0.000(5) -0.020(6)
C82 0.073(4) 0.122(5) 0.076(4) -0.040(4) -0.002(3) -0.026(4)
C83 0.073(4) 0.122(5) 0.076(4) -0.040(4) -0.002(3) -0.026(4)
C84 0.073(4) 0.122(5) 0.076(4) -0.040(4) -0.002(3) -0.026(4)
C85 0.073(4) 0.122(5) 0.076(4) -0.040(4) -0.002(3) -0.026(4)
C86 0.073(4) 0.122(5) 0.076(4) -0.040(4) -0.002(3) -0.026(4)
C87 0.073(4) 0.122(5) 0.076(4) -0.040(4) -0.002(3) -0.026(4)
C88 0.067(8) 0.071(9) 0.054(7) 0.025(6) -0.016(6) -0.021(7)
C89 0.065(3) 0.061(3) 0.100(4) 0.018(3) -0.002(3) -0.020(3)
C90 0.065(3) 0.061(3) 0.100(4) 0.018(3) -0.002(3) -0.020(3)
C91 0.065(3) 0.061(3) 0.100(4) 0.018(3) -0.002(3) -0.020(3)
C92 0.065(3) 0.061(3) 0.100(4) 0.018(3) -0.002(3) -0.020(3)
C93 0.065(3) 0.061(3) 0.100(4) 0.018(3) -0.002(3) -0.020(3)
C94 0.065(3) 0.061(3) 0.100(4) 0.018(3) -0.002(3) -0.020(3)
C95 0.044(6) 0.041(6) 0.049(6) -0.001(5) -0.001(5) -0.006(5)
C96 0.059(7) 0.041(6) 0.036(6) -0.001(5) -0.013(5) -0.011(5)
C97 0.066(7) 0.031(6) 0.034(6) 0.004(4) -0.010(5) -0.013(5)
C98 0.090(10) 0.031(6) 0.043(7) -0.003(5) -0.020(7) -0.012(6)
C99 0.042(6) 0.034(6) 0.037(6) -0.001(4) -0.007(5) -0.014(5)
C100 0.089(10) 0.047(7) 0.071(8) -0.013(6) -0.046(7) 0.002(7)
C101 0.082(4) 0.067(4) 0.171(7) 0.011(4) -0.017(5) -0.011(3)
C102 0.082(4) 0.067(4) 0.171(7) 0.011(4) -0.017(5) -0.011(3)
C103 0.082(4) 0.067(4) 0.171(7) 0.011(4) -0.017(5) -0.011(3)
C104 0.082(4) 0.067(4) 0.171(7) 0.011(4) -0.017(5) -0.011(3)
C105 0.082(4) 0.067(4) 0.171(7) 0.011(4) -0.017(5) -0.011(3)
C106 0.082(4) 0.067(4) 0.171(7) 0.011(4) -0.017(5) -0.011(3)
C107 0.089(10) 0.061(8) 0.041(6) -0.017(6) 0.010(6) -0.019(7)
C108 0.077(4) 0.071(4) 0.089(4) -0.021(3) -0.005(3) -0.018(3)
C109 0.077(4) 0.071(4) 0.089(4) -0.021(3) -0.005(3) -0.018(3)
C110 0.077(4) 0.071(4) 0.089(4) -0.021(3) -0.005(3) -0.018(3)
C111 0.077(4) 0.071(4) 0.089(4) -0.021(3) -0.005(3) -0.018(3)
C112 0.077(4) 0.071(4) 0.089(4) -0.021(3) -0.005(3) -0.018(3)
C113 0.077(4) 0.071(4) 0.089(4) -0.021(3) -0.005(3) -0.018(3)
C114 0.052(7) 0.043(6) 0.031(5) 0.000(4) 0.008(5) -0.014(5)
N25 0.076(7) 0.049(5) 0.029(4) -0.003(4) 0.005(4) -0.020(5)
C115 0.07(2) 0.043(8) 0.032(9) -0.007(7) 0.006(11) -0.023(12)
C116 0.10(2) 0.045(8) 0.05(2) -0.011(10) 0.002(15) -0.031(9)
C117 0.074(10) 0.061(9) 0.020(16) -0.016(11) 0.014(12) -0.036(7)
C118 0.16(2) 0.059(12) 0.063(12) -0.004(9) -0.026(13) -0.063(13)
C215 0.07(2) 0.043(8) 0.032(9) -0.007(7) 0.006(11) -0.023(12)
C216 0.10(2) 0.045(8) 0.05(2) -0.011(10) 0.002(15) -0.031(9)
C217 0.074(10) 0.061(9) 0.020(16) -0.016(11) 0.014(12) -0.036(7)
C218 0.16(2) 0.059(12) 0.063(12) -0.004(9) -0.026(13) -0.063(13)
C119 0.075(10) 0.039(7) 0.030(9) -0.006(9) 0.009(7) -0.012(10)
C120 0.097(12) 0.081(13) 0.038(16) 0.022(14) 0.025(10) -0.004(10)
C121 0.080(15) 0.040(17) 0.077(15) -0.018(12) 0.005(12) -0.008(11)
C122 0.066(16) 0.13(2) 0.083(15) 0.017(15) 0.009(12) -0.016(13)
C219 0.075(10) 0.039(7) 0.030(9) -0.006(9) 0.009(7) -0.012(10)
C220 0.097(12) 0.081(13) 0.038(16) 0.022(14) 0.025(10) -0.004(10)
C221 0.080(15) 0.040(17) 0.077(15) -0.018(12) 0.005(12) -0.008(11)
C222 0.066(16) 0.13(2) 0.083(15) 0.017(15) 0.009(12) -0.016(13)
C123 0.094(9) 0.046(7) 0.029(6) 0.004(5) 0.002(6) -0.021(6)
C124 0.099(10) 0.059(8) 0.046(7) 0.003(6) 0.002(7) -0.031(7)
C125 0.087(10) 0.073(9) 0.056(8) 0.015(7) -0.003(7) -0.027(8)
C126 0.100(11) 0.066(9) 0.071(9) 0.017(7) -0.018(8) -0.035(8)
C127 0.078(9) 0.047(14) 0.022(10) -0.004(10) -0.007(7) -0.025(9)
C128 0.075(9) 0.08(2) 0.03(2) -0.016(12) 0.009(8) -0.039(9)
C129 0.080(14) 0.077(18) 0.035(19) -0.032(12) 0.007(12) -0.033(12)
C130 0.086(16) 0.138(19) 0.050(11) -0.016(13) 0.005(10) -0.058(14)
C227 0.078(9) 0.047(14) 0.022(10) -0.004(10) -0.007(7) -0.025(9)
C228 0.075(9) 0.08(2) 0.03(2) -0.016(12) 0.009(8) -0.039(9)
C229 0.080(14) 0.077(18) 0.035(19) -0.032(12) 0.007(12) -0.033(12)
C230 0.086(16) 0.138(19) 0.050(11) -0.016(13) 0.005(10) -0.058(14)
N26 0.048(6) 0.078(7) 0.035(5) 0.021(5) 0.013(4) 0.002(5)
C135 0.055(8) 0.056(11) 0.024(12) 0.010(9) 0.019(14) -0.006(9)
C136 0.061(10) 0.068(10) 0.049(15) 0.021(11) -0.017(13) -0.021(8)
C137 0.054(10) 0.059(11) 0.067(12) 0.019(10) -0.005(9) -0.015(8)
C138 0.089(16) 0.091(15) 0.059(12) 0.022(11) -0.024(10) -0.021(12)
C235 0.055(8) 0.056(11) 0.024(12) 0.010(9) 0.019(14) -0.006(9)
C236 0.061(10) 0.068(10) 0.049(15) 0.021(11) -0.017(13) -0.021(8)
C237 0.054(10) 0.059(11) 0.067(12) 0.019(10) -0.005(9) -0.015(8)
C238 0.089(16) 0.091(15) 0.059(12) 0.022(11) -0.024(10) -0.021(12)
C139 0.039(6) 0.061(7) 0.046(6) 0.018(5) 0.014(5) -0.003(5)
C140 0.045(7) 0.079(9) 0.068(8) 0.031(7) 0.006(6) 0.003(6)
C141 0.040(7) 0.091(10) 0.079(9) 0.026(8) 0.014(6) -0.009(7)
C142 0.056(9) 0.091(11) 0.112(12) 0.018(9) 0.014(8) -0.017(8)
C143 0.038(7) 0.113(11) 0.038(6) 0.015(7) 0.003(5) -0.009(7)
C144 0.049(7) 0.087(10) 0.034(6) 0.001(6) 0.001(5) 0.000(6)
C145 0.089(11) 0.167(17) 0.037(7) -0.011(8) -0.002(7) -0.060(11)
C146 0.048(8) 0.144(15) 0.053(8) -0.022(8) -0.002(6) -0.018(9)
C131 0.045(7) 0.058(8) 0.031(8) 0.006(8) -0.002(6) 0.006(6)
C132 0.028(8) 0.14(2) 0.035(11) -0.042(12) 0.013(7) 0.016(10)
C133 0.060(11) 0.067(11) 0.060(10) -0.017(8) -0.001(8) -0.009(9)
C134 0.14(3) 0.41(6) 0.15(4) 0.17(4) 0.00(2) 0.11(3)
C231 0.045(7) 0.058(8) 0.031(8) 0.006(8) -0.002(6) 0.006(6)
C232 0.028(8) 0.14(2) 0.035(11) -0.042(12) 0.013(7) 0.016(10)
C233 0.060(11) 0.067(11) 0.060(10) -0.017(8) -0.001(8) -0.009(9)
C234 0.14(3) 0.41(6) 0.15(4) 0.17(4) 0.00(2) 0.11(3)
N27 0.154(18) 0.147(16) 0.173(19) 0.056(14) -0.049(15) -0.053(14)
C147 0.104(16) 0.19(2) 0.15(2) -0.045(17) -0.034(14) -0.048(15)
C148 0.15(2) 0.26(3) 0.110(17) -0.060(19) 0.005(17) -0.08(2)
N28 0.071(8) 0.074(8) 0.089(8) -0.028(7) 0.013(6) -0.032(6)
C149 0.150(15) 0.053(8) 0.067(9) 0.003(7) -0.007(9) -0.046(9)
C150 0.041(6) 0.044(7) 0.055(7) -0.002(6) 0.004(5) -0.014(5)
N29 0.100(11) 0.084(10) 0.131(12) 0.026(9) 0.004(9) -0.028(8)
C151 0.33(4) 0.077(13) 0.18(2) 0.047(14) -0.14(2) -0.075(18)
C152 0.107(13) 0.066(11) 0.139(16) 0.021(11) -0.034(12) -0.033(10)
O13 0.229(18) 0.141(13) 0.110(11) -0.018(10) -0.014(11) -0.008(12)
C153 0.31(4) 0.28(4) 0.101(19) 0.03(2) 0.01(2) -0.01(3)
C154 0.43(5) 0.13(2) 0.13(2) 0.032(17) -0.12(3) 0.01(3)
C155 0.20(2) 0.111(16) 0.091(13) -0.008(11) -0.066(14) 0.013(15)
C156 0.093(13) 0.21(2) 0.096(13) 0.079(14) -0.026(10) -0.070(15)

loop_
_atom_type_symbol
_atom_type_description
_atom_type_scat_dispersion_real
_atom_type_scat_dispersion_imag
_atom_type_scat_source
C C 0.0181 0.0091 'International Tables Vol C Tables 4.2.6.8 and 6.1.1.4'
H H 0.0000 0.0000 'International Tables Vol C Tables 4.2.6.8 and 6.1.1.4'
N N 0.0311 0.0180 'International Tables Vol C Tables 4.2.6.8 and 6.1.1.4'
O O 0.0492 0.0322 'International Tables Vol C Tables 4.2.6.8 and 6.1.1.4'
Cl Cl 0.3639 0.7018 'International Tables Vol C Tables 4.2.6.8 and 6.1.1.4'

loop_
_geom_angle_atom_site_label_1
_geom_angle_atom_site_label_2
_geom_angle_atom_site_label_3
_geom_angle
_geom_angle_site_symmetry_1
_geom_angle_site_symmetry_3
C3 N1 C1 112.5(7) . .
C3 N1 C5 120.5(7) . .
C1 N1 C5 125.0(8) . .
C3 N2 C2 111.1(7) . .
C3 N2 C12 121.2(7) . .
C2 N2 C12 126.0(7) . .
C4 N3 C19 122.1(7) 2_765 .
C4 N3 C2 112.6(7) 2_765 .
C19 N3 C2 125.3(7) . .
C4 N4 C57 121.6(7) . .
C4 N4 C1 113.3(7) . 2_765
C57 N4 C1 125.1(7) . 2_765
C23 N5 C19 122.6(7) . .
C23 N5 C20 113.2(7) . .
C19 N5 C20 124.0(7) . .
C23 N6 C38 119.1(7) . .
C23 N6 C21 112.7(7) . .
C38 N6 C21 124.9(7) . .
C22 N7 C21 112.9(7) . .
C22 N7 C31 120.9(7) . .
C21 N7 C31 124.5(7) . .
C22 N8 C24 121.6(7) . .
C22 N8 C20 111.6(7) . .
C24 N8 C20 123.1(7) . .
C42 N9 C38 119.9(7) . .
C42 N9 C39 112.1(7) . .
C38 N9 C39 123.7(7) . .
C42 N10 C57 122.4(7) . .
C42 N10 C40 113.2(7) . .
C57 N10 C40 124.2(7) . .
C41 N11 C43 123.0(7) . .
C41 N11 C39 112.5(7) . .
C43 N11 C39 124.1(7) . .
N1 C1 N4 114.4(7) . 2_765
N1 C1 C2 103.3(7) . .
N4 C1 C2 102.5(7) 2_765 .
N1 C1 H1 112.0 . .
N4 C1 H1 112.0 2_765 .
C2 C1 H1 112.0 . .
N2 C2 N3 114.0(7) . .
N2 C2 C1 103.9(7) . .
N3 C2 C1 103.9(7) . .
N2 C2 H2 111.5 . .
N3 C2 H2 111.5 . .
C1 C2 H2 111.5 . .
O1 C3 N1 126.8(8) . .
O1 C3 N2 124.7(8) . .
N1 C3 N2 108.6(7) . .
O2 C4 N3 127.0(8) . 2_765
O2 C4 N4 125.4(8) . .
N3 C4 N4 107.6(7) 2_765 .
N1 C5 C6 112.9(8) . .
N1 C5 H5A 109.0 . .
C6 C5 H5A 109.0 . .
N1 C5 H5B 109.0 . .
C6 C5 H5B 109.0 . .
H5A C5 H5B 107.8 . .
C7 C6 C11 119.9(10) . .
C7 C6 C5 120.0(10) . .
C11 C6 C5 120.0(10) . .
C6 C7 C8 119.1(11) . .
C6 C7 H7 120.5 . .
C8 C7 H7 120.5 . .
C9 C8 C7 119.4(11) . .
C9 C8 H8 120.3 . .
C7 C8 H8 120.3 . .
C10 C9 C8 120.5(11) . .
C10 C9 H9 119.8 . .
C8 C9 H9 119.8 . .
C9 C10 C11 119.8(11) . .
C9 C10 H10 120.1 . .
C11 C10 H10 120.1 . .
C10 C11 C6 121.3(11) . .
C10 C11 H11 119.4 . .
C6 C11 H11 119.4 . .
N2 C12 C13 115.1(8) . .
N2 C12 H12A 108.5 . .
C13 C12 H12A 108.5 . .
N2 C12 H12B 108.5 . .
C13 C12 H12B 108.5 . .
H12A C12 H12B 107.5 . .
C14 C13 C18 118.1(10) . .
C14 C13 C12 119.6(10) . .
C18 C13 C12 122.3(9) . .
C15 C14 C13 120.9(11) . .
C15 C14 H14 119.6 . .
C13 C14 H14 119.6 . .
C14 C15 C16 121.2(11) . .
C14 C15 H15 119.4 . .
C16 C15 H15 119.4 . .
C15 C16 C17 118.8(11) . .
C15 C16 H16 120.6 . .
C17 C16 H16 120.6 . .
C18 C17 C16 120.7(11) . .
C18 C17 H17 119.6 . .
C16 C17 H17 119.6 . .
C17 C18 C13 120.3(11) . .
C17 C18 H18 119.9 . .
C13 C18 H18 119.9 . .
N5 C19 N3 115.1(7) . .
N5 C19 H19A 108.5 . .
N3 C19 H19A 108.5 . .
N5 C19 H19B 108.5 . .
N3 C19 H19B 108.5 . .
H19A C19 H19B 107.5 . .
N8 C20 N5 114.3(7) . .
N8 C20 C21 103.1(7) . .
N5 C20 C21 102.9(7) . .
N8 C20 H20 111.9 . .
N5 C20 H20 111.9 . .
C21 C20 H20 111.9 . .
N7 C21 N6 113.9(7) . .
N7 C21 C20 103.3(6) . .
N6 C21 C20 102.6(6) . .
N7 C21 H21 112.1 . .
N6 C21 H21 112.1 . .
C20 C21 H21 112.1 . .
O3 C22 N7 126.4(8) . .
O3 C22 N8 125.5(8) . .
N7 C22 N8 108.2(7) . .
O4 C23 N5 125.7(8) . .
O4 C23 N6 126.6(8) . .
N5 C23 N6 107.6(7) . .
N8 C24 C25 114.4(8) . .
N8 C24 H24A 108.7 . .
C25 C24 H24A 108.7 . .
N8 C24 H24B 108.7 . .
C25 C24 H24B 108.7 . .
H24A C24 H24B 107.6 . .
C26 C25 C30 117.8(10) . .
C26 C25 C24 122.0(9) . .
C30 C25 C24 120.2(10) . .
C25 C26 C27 121.1(10) . .
C25 C26 H26 119.5 . .
C27 C26 H26 119.5 . .
C28 C27 C26 120.2(11) . .
C28 C27 H27 119.9 . .
C26 C27 H27 119.9 . .
C29 C28 C27 120.0(10) . .
C29 C28 H28 120.0 . .
C27 C28 H28 120.0 . .
C28 C29 C30 119.7(10) . .
C28 C29 H29 120.2 . .
C30 C29 H29 120.2 . .
C29 C30 C25 121.3(11) . .
C29 C30 H30 119.4 . .
C25 C30 H30 119.4 . .
N7 C31 C32 116.3(8) . .
N7 C31 H31A 108.2 . .
C32 C31 H31A 108.2 . .
N7 C31 H31B 108.2 . .
C32 C31 H31B 108.2 . .
H31A C31 H31B 107.4 . .
C33 C32 C37 118.0(10) . .
C33 C32 C31 123.4(9) . .
C37 C32 C31 118.6(9) . .
C34 C33 C32 120.4(10) . .
C34 C33 H33 119.8 . .
C32 C33 H33 119.8 . .
C35 C34 C33 120.8(10) . .
C35 C34 H34 119.6 . .
C33 C34 H34 119.6 . .
C34 C35 C36 119.5(10) . .
C34 C35 H35 120.2 . .
C36 C35 H35 120.2 . .
C37 C36 C35 120.6(10) . .
C37 C36 H36 119.7 . .
C35 C36 H36 119.7 . .
C36 C37 C32 120.7(10) . .
C36 C37 H37 119.6 . .
C32 C37 H37 119.6 . .
N9 C38 N6 114.8(7) . .
N9 C38 H38A 108.6 . .
N6 C38 H38A 108.6 . .
N9 C38 H38B 108.6 . .
N6 C38 H38B 108.6 . .
H38A C38 H38B 107.5 . .
N11 C39 N9 114.2(7) . .
N11 C39 C40 103.1(7) . .
N9 C39 C40 103.1(6) . .
N11 C39 H39 111.9 . .
N9 C39 H39 111.9 . .
C40 C39 H39 111.9 . .
N12 C40 N10 114.7(7) . .
N12 C40 C39 101.7(7) . .
N10 C40 C39 102.9(7) . .
N12 C40 H40 112.2 . .
N10 C40 H40 112.2 . .
C39 C40 H40 112.2 . .
O6 C41 N12 127.7(8) . .
O6 C41 N11 125.3(8) . .
N12 C41 N11 107.0(7) . .
O5 C42 N10 126.3(8) . .
O5 C42 N9 126.1(8) . .
N10 C42 N9 107.6(8) . .
N11 C43 C44 116.1(8) . .
N11 C43 H43A 108.3 . .
C44 C43 H43A 108.3 . .
N11 C43 H43B 108.3 . .
C44 C43 H43B 108.3 . .
H43A C43 H43B 107.4 . .
C45 C44 C49 118.1(10) . .
C45 C44 C43 122.6(9) . .
C49 C44 C43 119.2(9) . .
C44 C45 C46 120.5(10) . .
C44 C45 H45 119.8 . .
C46 C45 H45 119.8 . .
C47 C46 C45 120.0(10) . .
C47 C46 H46 120.0 . .
C45 C46 H46 120.0 . .
C48 C47 C46 120.0(10) . .
C48 C47 H47 120.0 . .
C46 C47 H47 120.0 . .
C47 C48 C49 120.5(10) . .
C47 C48 H48 119.8 . .
C49 C48 H48 119.8 . .
C44 C49 C48 120.8(10) . .
C44 C49 H49 119.6 . .
C48 C49 H49 119.6 . .
N12 C50 C51 114.0(7) . .
N12 C50 H50A 108.8 . .
C51 C50 H50A 108.8 . .
N12 C50 H50B 108.8 . .
C51 C50 H50B 108.8 . .
H50A C50 H50B 107.7 . .
C52 C51 C56 119.4(10) . .
C52 C51 C50 119.7(9) . .
C56 C51 C50 120.9(9) . .
C51 C52 C53 119.9(10) . .
C51 C52 H52 120.0 . .
C53 C52 H52 120.0 . .
C54 C53 C52 120.0(10) . .
C54 C53 H53 120.0 . .
C52 C53 H53 120.0 . .
C53 C54 C55 120.3(10) . .
C53 C54 H54 119.8 . .
C55 C54 H54 119.8 . .
C54 C55 C56 119.3(10) . .
C54 C55 H55 120.3 . .
C56 C55 H55 120.3 . .
C51 C56 C55 121.0(10) . .
C51 C56 H56 119.5 . .
C55 C56 H56 119.5 . .
N10 C57 N4 114.4(7) . .
N10 C57 H57A 108.7 . .
N4 C57 H57A 108.7 . .
N10 C57 H57B 108.7 . .
N4 C57 H57B 108.7 . .
H57A C57 H57B 107.6 . .
C41 N12 C40 114.5(7) . .
C41 N12 C50 121.3(7) . .
C40 N12 C50 123.1(7) . .
C60 N13 C58 112.2(8) . .
C60 N13 C69 118.1(8) . .
C58 N13 C69 125.1(8) . .
C60 N14 C59 112.5(8) . .
C60 N14 C62 119.4(8) . .
C59 N14 C62 126.3(8) . .
C61 N15 C59 112.6(7) 2_676 .
C61 N15 C76 119.3(7) 2_676 .
C59 N15 C76 125.5(8) . .
C61 N16 C114 121.6(8) . .
C61 N16 C58 113.0(8) . 2_676
C114 N16 C58 125.0(8) . 2_676
C79 N17 C77 112.0(9) . .
C79 N17 C81 122.9(9) . .
C77 N17 C81 125.0(9) . .
C79 N18 C78 110.3(9) . .
C79 N18 C88 122.0(9) . .
C78 N18 C88 124.0(9) . .
C80 N19 C76 120.9(8) . .
C80 N19 C77 111.5(8) . .
C76 N19 C77 123.3(8) . .
C80 N20 C78 112.9(8) . .
C80 N20 C95 121.0(9) . .
C78 N20 C95 125.9(8) . .
C98 N21 C96 112.7(9) . .
C98 N21 C100 121.8(9) . .
C96 N21 C100 123.3(9) . .
C98 N22 C107 122.0(9) . .
C98 N22 C97 113.6(9) . .
C107 N22 C97 124.0(10) . .
C99 N23 C96 113.6(8) . .
C99 N23 C95 121.8(8) . .
C96 N23 C95 124.5(8) . .
C99 N24 C114 123.1(8) . .
C99 N24 C97 111.5(8) . .
C114 N24 C97 124.1(8) . .
N13 C58 N16 114.7(9) . 2_676
N13 C58 C59 104.1(8) . .
N16 C58 C59 103.0(7) 2_676 .
N13 C58 H58 111.5 . .
N16 C58 H58 111.5 2_676 .
C59 C58 H58 111.5 . .
N15 C59 N14 113.3(8) . .
N15 C59 C58 102.9(7) . .
N14 C59 C58 103.2(7) . .
N15 C59 H59 112.2 . .
N14 C59 H59 112.2 . .
C58 C59 H59 112.2 . .
O7 C60 N14 125.9(10) . .
O7 C60 N13 127.2(10) . .
N14 C60 N13 107.0(9) . .
O8 C61 N16 127.4(9) . .
O8 C61 N15 125.1(9) . 2_676
N16 C61 N15 107.5(8) . 2_676
N14 C62 C63 114.1(8) . .
N14 C62 H62A 108.7 . .
C63 C62 H62A 108.7 . .
N14 C62 H62B 108.7 . .
C63 C62 H62B 108.7 . .
H62A C62 H62B 107.6 . .
C68 C63 C64 119.2(11) . .
C68 C63 C62 123.1(10) . .
C64 C63 C62 117.6(10) . .
C63 C64 C65 120.6(11) . .
C63 C64 H64 119.7 . .
C65 C64 H64 119.7 . .
C66 C65 C64 120.3(11) . .
C66 C65 H65 119.8 . .
C64 C65 H65 119.8 . .
C65 C66 C67 120.3(11) . .
C65 C66 H66 119.8 . .
C67 C66 H66 119.8 . .
C66 C67 C68 120.6(11) . .
C66 C67 H67 119.7 . .
C68 C67 H67 119.7 . .
C63 C68 C67 118.9(11) . .
C63 C68 H68 120.5 . .
C67 C68 H68 120.5 . .
C270 C69 N13 112.0(17) . .
C270 C69 C70 4.5(19) . .
N13 C69 C70 110.6(13) . .
C270 C69 H69A 105.1 . .
N13 C69 H69A 109.5 . .
C70 C69 H69A 109.5 . .
C270 C69 H69B 112.4 . .
N13 C69 H69B 109.5 . .
C70 C69 H69B 109.5 . .
H69A C69 H69B 108.1 . .
C71 C70 C75 122.0 . .
C71 C70 C69 117.3(19) . .
C75 C70 C69 120.6(19) . .
C70 C71 C72 119.5 . .
C70 C71 H71 120.2 . .
C72 C71 H71 120.2 . .
C71 C72 C73 120.7 . .
C71 C72 H72 119.6 . .
C73 C72 H72 119.6 . .
C74 C73 C72 114.5 . .
C74 C73 H73 122.8 . .
C72 C73 H73 122.8 . .
C73 C74 C75 122.0 . .
C73 C74 H74 119.0 . .
C75 C74 H74 119.0 . .
C70 C75 C74 119.7 . .
C70 C75 H75 120.1 . .
C74 C75 H75 120.1 . .
C271 C270 C69 121(2) . .
C271 C270 C275 113.2 . .
C69 C270 C275 107(2) . .
C270 C271 C272 122.5 . .
C270 C271 H271 118.8 . .
C272 C271 H271 118.8 . .
C273 C272 C271 119.6 . .
C273 C272 H272 120.2 . .
C271 C272 H272 120.2 . .
C272 C273 C274 106.6 . .
C272 C273 H273 126.7 . .
C274 C273 H273 126.7 . .
C275 C274 C273 118.3 . .
C275 C274 H274 120.8 . .
C273 C274 H274 120.8 . .
C274 C275 C270 113.5 . .
C274 C275 H275 123.2 . .
C270 C275 H275 123.2 . .
N19 C76 N15 114.8(8) . .
N19 C76 H76A 108.6 . .
N15 C76 H76A 108.6 . .
N19 C76 H76B 108.6 . .
N15 C76 H76B 108.6 . .
H76A C76 H76B 107.5 . .
N17 C77 N19 114.4(8) . .
N17 C77 C78 102.6(7) . .
N19 C77 C78 102.2(7) . .
N17 C77 H77 112.3 . .
N19 C77 H77 112.3 . .
C78 C77 H77 112.3 . .
N20 C78 N18 115.1(8) . .
N20 C78 C77 104.3(8) . .
N18 C78 C77 104.7(8) . .
N20 C78 H78 110.8 . .
N18 C78 H78 110.8 . .
C77 C78 H78 110.8 . .
O11 C79 N17 123.9(12) . .
O11 C79 N18 126.3(11) . .
N17 C79 N18 109.8(9) . .
O12 C80 N20 128.3(9) . .
O12 C80 N19 124.2(9) . .
N20 C80 N19 107.5(9) . .
N17 C81 C82 117.3(10) . .
N17 C81 H81A 108.0 . .
C82 C81 H81A 108.0 . .
N17 C81 H81B 108.0 . .
C82 C81 H81B 108.0 . .
H81A C81 H81B 107.2 . .
C83 C82 C87 118.7(14) . .
C83 C82 C81 125.7(13) . .
C87 C82 C81 115.2(13) . .
C82 C83 C84 121.2(14) . .
C82 C83 H83 119.4 . .
C84 C83 H83 119.4 . .
C85 C84 C83 118.5(15) . .
C85 C84 H84 120.8 . .
C83 C84 H84 120.8 . .
C84 C85 C86 121.8(14) . .
C84 C85 H85 119.1 . .
C86 C85 H85 119.1 . .
C87 C86 C85 118.5(15) . .
C87 C86 H86 120.8 . .
C85 C86 H86 120.8 . .
C86 C87 C82 120.9(15) . .
C86 C87 H87 119.6 . .
C82 C87 H87 119.6 . .
N18 C88 C89 115.6(10) . .
N18 C88 H88A 108.4 . .
C89 C88 H88A 108.4 . .
N18 C88 H88B 108.4 . .
C89 C88 H88B 108.4 . .
H88A C88 H88B 107.4 . .
C90 C89 C94 117.7(13) . .
C90 C89 C88 124.2(12) . .
C94 C89 C88 118.0(12) . .
C89 C90 C91 120.9(13) . .
C89 C90 H90 119.5 . .
C91 C90 H90 119.5 . .
C92 C91 C90 121.1(14) . .
C92 C91 H91 119.4 . .
C90 C91 H91 119.4 . .
C91 C92 C93 119.7(13) . .
C91 C92 H92 120.1 . .
C93 C92 H92 120.1 . .
C92 C93 C94 119.3(13) . .
C92 C93 H93 120.3 . .
C94 C93 H93 120.3 . .
C89 C94 C93 120.9(13) . .
C89 C94 H94 119.5 . .
C93 C94 H94 119.5 . .
N20 C95 N23 113.8(9) . .
N20 C95 H95A 108.8 . .
N23 C95 H95A 108.8 . .
N20 C95 H95B 108.8 . .
N23 C95 H95B 108.8 . .
H95A C95 H95B 107.7 . .
N23 C96 N21 115.2(9) . .
N23 C96 C97 102.3(8) . .
N21 C96 C97 102.9(8) . .
N23 C96 H96 111.9 . .
N21 C96 H96 111.9 . .
C97 C96 H96 111.9 . .
N22 C97 N24 114.9(8) . .
N22 C97 C96 102.1(8) . .
N24 C97 C96 102.5(8) . .
N22 C97 H97 112.2 . .
N24 C97 H97 112.2 . .
C96 C97 H97 112.2 . .
O9 C98 N22 126.1(12) . .
O9 C98 N21 125.6(12) . .
N22 C98 N21 108.3(9) . .
O10 C99 N23 126.0(9) . .
O10 C99 N24 124.4(9) . .
N23 C99 N24 109.7(8) . .
N21 C100 C101 112.1(11) . .
N21 C100 H10A 109.2 . .
C101 C100 H10A 109.2 . .
N21 C100 H10B 109.2 . .
C101 C100 H10B 109.2 . .
H10A C100 H10B 107.9 . .
C102 C101 C106 118.1(17) . .
C102 C101 C100 124.4(16) . .
C106 C101 C100 117.5(14) . .
C103 C102 C101 121.5(18) . .
C103 C102 H102 119.3 . .
C101 C102 H102 119.3 . .
C102 C103 C104 119.4(16) . .
C102 C103 H103 120.3 . .
C104 C103 H103 120.3 . .
C105 C104 C103 121.8(18) . .
C105 C104 H104 119.1 . .
C103 C104 H104 119.1 . .
C104 C105 C106 117.8(18) . .
C104 C105 H105 121.1 . .
C106 C105 H105 121.1 . .
C101 C106 C105 121.2(16) . .
C101 C106 H106 119.4 . .
C105 C106 H106 119.4 . .
N22 C107 C108 113.2(11) . .
N22 C107 H10C 108.9 . .
C108 C107 H10C 108.9 . .
N22 C107 H10D 108.9 . .
C108 C107 H10D 108.9 . .
H10C C107 H10D 107.8 . .
C109 C108 C113 118.4(15) . .
C109 C108 C107 122.7(14) . .
C113 C108 C107 118.8(14) . .
C108 C109 C110 120.6(15) . .
C108 C109 H109 119.7 . .
C110 C109 H109 119.7 . .
C111 C110 C109 121.3(15) . .
C111 C110 H110 119.4 . .
C109 C110 H110 119.4 . .
C110 C111 C112 117.6(15) . .
C110 C111 H111 121.2 . .
C112 C111 H111 121.2 . .
C113 C112 C111 122.7(15) . .
C113 C112 H112 118.7 . .
C111 C112 H112 118.7 . .
C112 C113 C108 119.4(15) . .
C112 C113 H113 120.3 . .
C108 C113 H113 120.3 . .
N16 C114 N24 114.8(8) . .
N16 C114 H11A 108.6 . .
N24 C114 H11A 108.6 . .
N16 C114 H11B 108.6 . .
N24 C114 H11B 108.6 . .
H11A C114 H11B 107.5 . .
C215 N25 C115 10(7) . .
C215 N25 C119 113(8) . .
C115 N25 C119 112(2) . .
C215 N25 C123 110(2) . .
C115 N25 C123 102.0(15) . .
C119 N25 C123 112(4) . .
C215 N25 C219 111(3) . .
C115 N25 C219 109(8) . .
C119 N25 C219 7(4) . .
C123 N25 C219 108(6) . .
C215 N25 C227 111(6) . .
C115 N25 C227 120(4) . .
C119 N25 C227 99(2) . .
C123 N25 C227 112(2) . .
C219 N25 C227 106(3) . .
C215 N25 C127 104(6) . .
C115 N25 C127 113(5) . .
C119 N25 C127 108(2) . .
C123 N25 C127 110(3) . .
C219 N25 C127 115(3) . .
C227 N25 C127 10(4) . .
N25 C115 C116 117(2) . .
N25 C115 H11C 108.0 . .
C116 C115 H11C 108.0 . .
N25 C115 H11D 108.0 . .
C116 C115 H11D 108.0 . .
H11C C115 H11D 107.2 . .
C117 C116 C115 111.3(17) . .
C117 C116 H11E 109.4 . .
C115 C116 H11E 109.4 . .
C117 C116 H11F 109.4 . .
C115 C116 H11F 109.4 . .
H11E C116 H11F 108.0 . .
C116 C117 C118 112.6(17) . .
C116 C117 H11G 109.1 . .
C118 C117 H11G 109.1 . .
C116 C117 H11H 109.1 . .
C118 C117 H11H 109.1 . .
H11G C117 H11H 107.8 . .
C117 C118 H11I 109.5 . .
C117 C118 H11J 109.5 . .
H11I C118 H11J 109.5 . .
C117 C118 H11K 109.5 . .
H11I C118 H11K 109.5 . .
H11J C118 H11K 109.5 . .
N25 C215 C216 115(3) . .
N25 C215 H21A 108.6 . .
C216 C215 H21A 108.6 . .
N25 C215 H21B 108.6 . .
C216 C215 H21B 108.6 . .
H21A C215 H21B 107.6 . .
C217 C216 C215 109(3) . .
C217 C216 H21C 109.8 . .
C215 C216 H21C 111.0 . .
C217 C216 H21D 109.8 . .
C215 C216 H21D 109.8 . .
H21C C216 H21D 108.3 . .
C218 C217 C216 114(3) . .
C218 C217 H21E 108.7 . .
C216 C217 H21E 108.7 . .
C218 C217 H21F 108.7 . .
C216 C217 H21F 108.7 . .
H21E C217 H21F 107.6 . .
C217 C218 H21G 109.5 . .
C217 C218 H21H 109.5 . .
H21G C218 H21H 109.5 . .
C217 C218 H21I 109.5 . .
H21G C218 H21I 109.5 . .
H21H C218 H21I 109.5 . .
C120 C119 N25 115(2) . .
C120 C119 H11L 108.5 . .
N25 C119 H11L 108.5 . .
C120 C119 H11M 108.5 . .
N25 C119 H11M 108.5 . .
H11L C119 H11M 107.5 . .
C119 C120 C121 109(2) . .
C119 C120 H12C 111.0 . .
C121 C120 H12C 109.8 . .
C119 C120 H12D 109.8 . .
C121 C120 H12D 109.8 . .
H12C C120 H12D 108.3 . .
C122 C121 C120 111(2) . .
C122 C121 H12E 109.5 . .
C120 C121 H12E 109.5 . .
C122 C121 H12F 109.5 . .
C120 C121 H12F 109.5 . .
H12E C121 H12F 108.1 . .
C121 C122 H12G 109.5 . .
C121 C122 H12H 109.5 . .
H12G C122 H12H 109.5 . .
C121 C122 H12I 109.5 . .
H12G C122 H12I 109.5 . .
H12H C122 H12I 109.5 . .
C220 C219 N25 118(3) . .
C220 C219 H21J 107.8 . .
N25 C219 H21J 107.8 . .
C220 C219 H21K 107.8 . .
N25 C219 H21K 109.0 . .
H21J C219 H21K 109.0 . .
C219 C220 C221 112(3) . .
C219 C220 H22A 109.1 . .
C221 C220 H22A 109.1 . .
C219 C220 H22B 108.0 . .
C221 C220 H22B 109.1 . .
H22A C220 H22B 109.0 . .
C222 C221 C220 113(3) . .
C222 C221 H22C 108.9 . .
C220 C221 H22C 108.9 . .
C222 C221 H22D 108.9 . .
C220 C221 H22D 108.9 . .
H22C C221 H22D 107.7 . .
C221 C222 H22E 109.5 . .
C221 C222 H22F 109.5 . .
H22E C222 H22F 109.5 . .
C221 C222 H22G 109.5 . .
H22E C222 H22G 109.5 . .
H22F C222 H22G 109.5 . .
C124 C123 N25 118.1(8) . .
C124 C123 H12J 107.8 . .
N25 C123 H12J 107.8 . .
C124 C123 H12K 107.8 . .
N25 C123 H12K 107.8 . .
H12J C123 H12K 107.1 . .
C123 C124 C125 109.3(10) . .
C123 C124 H12L 109.8 . .
C125 C124 H12L 109.8 . .
C123 C124 H12M 109.8 . .
C125 C124 H12M 109.8 . .
H12L C124 H12M 108.3 . .
C126 C125 C124 114.0(11) . .
C126 C125 H12N 108.8 . .
C124 C125 H12N 108.8 . .
C126 C125 H12O 108.8 . .
C124 C125 H12O 108.8 . .
H12N C125 H12O 107.7 . .
C125 C126 H12P 109.5 . .
C125 C126 H12Q 109.5 . .
H12P C126 H12Q 109.5 . .
C125 C126 H12R 109.5 . .
H12P C126 H12R 109.5 . .
H12Q C126 H12R 109.5 . .
C128 C127 N25 119(3) . .
C128 C127 H12S 107.6 . .
N25 C127 H12S 107.6 . .
C128 C127 H12T 107.6 . .
N25 C127 H12T 107.6 . .
H12S C127 H12T 107.0 . .
C127 C128 C129 114(3) . .
C127 C128 H12U 108.8 . .
C129 C128 H12U 108.8 . .
C127 C128 H12V 108.8 . .
C129 C128 H12V 108.8 . .
H12U C128 H12V 107.7 . .
C130 C129 C128 112(3) . .
C130 C129 H12W 109.3 . .
C128 C129 H12W 109.3 . .
C130 C129 H12$ 109.3 . .
C128 C129 H12$ 109.3 . .
H12W C129 H12$ 107.9 . .
C129 C130 H13A 109.5 . .
C129 C130 H13B 109.5 . .
H13A C130 H13B 109.5 . .
C129 C130 H13C 109.5 . .
H13A C130 H13C 109.5 . .
H13B C130 H13C 109.5 . .
C228 C227 N25 115(2) . .
C228 C227 H22H 108.6 . .
N25 C227 H22H 108.6 . .
C228 C227 H22I 108.6 . .
N25 C227 H22I 108.6 . .
H22H C227 H22I 107.6 . .
C227 C228 C229 110(2) . .
C227 C228 H22J 109.6 . .
C229 C228 H22J 109.6 . .
C227 C228 H22K 109.6 . .
C229 C228 H22K 109.6 . .
H22J C228 H22K 108.1 . .
C230 C229 C228 112(2) . .
C230 C229 H22L 109.2 . .
C228 C229 H22L 109.2 . .
C230 C229 H22M 109.2 . .
C228 C229 H22M 109.2 . .
H22L C229 H22M 107.9 . .
C229 C230 H23A 109.5 . .
C229 C230 H23B 109.5 . .
H23A C230 H23B 109.5 . .
C229 C230 H23C 109.5 . .
H23A C230 H23C 109.5 . .
H23B C230 H23C 109.5 . .
C235 N26 C231 117(3) . .
C235 N26 C131 118(4) . .
C231 N26 C131 8(3) . .
C235 N26 C139 118(2) . .
C231 N26 C139 112(2) . .
C131 N26 C139 105.9(11) . .
C235 N26 C143 91.0(15) . .
C231 N26 C143 106(3) . .
C131 N26 C143 112.4(16) . .
C139 N26 C143 110.1(9) . .
C235 N26 C135 21.4(13) . .
C231 N26 C135 109(4) . .
C131 N26 C135 107.7(17) . .
C139 N26 C135 108.2(12) . .
C143 N26 C135 112.3(9) . .
C136 C135 N26 119.6(11) . .
C136 C135 H13D 107.4 . .
N26 C135 H13D 107.4 . .
C136 C135 H13E 107.4 . .
N26 C135 H13E 107.4 . .
H13D C135 H13E 107.0 . .
C137 C136 C135 112.8(14) . .
C137 C136 H13F 109.0 . .
C135 C136 H13F 109.0 . .
C137 C136 H13G 109.0 . .
C135 C136 H13G 109.0 . .
H13F C136 H13G 107.8 . .
C138 C137 C136 115.3(15) . .
C138 C137 H13H 108.4 . .
C136 C137 H13H 108.4 . .
C138 C137 H13I 108.4 . .
C136 C137 H13I 108.4 . .
H13H C137 H13I 107.5 . .
C137 C138 H13J 109.5 . .
C137 C138 H13K 109.5 . .
H13J C138 H13K 109.5 . .
C137 C138 H13L 109.5 . .
H13J C138 H13L 109.5 . .
H13K C138 H13L 109.5 . .
N26 C235 C236 107(2) . .
N26 C235 H23D 110.4 . .
C236 C235 H23D 110.4 . .
N26 C235 H23E 110.4 . .
C236 C235 H23E 110.4 . .
H23D C235 H23E 108.6 . .
C237 C236 C235 107(2) . .
C237 C236 H23F 110.4 . .
C235 C236 H23F 110.4 . .
C237 C236 H23G 110.4 . .
C235 C236 H23G 110.4 . .
H23F C236 H23G 108.6 . .
C238 C237 C236 114(2) . .
C238 C237 H23H 108.8 . .
C236 C237 H23H 108.8 . .
C238 C237 H23I 108.8 . .
C236 C237 H23I 108.8 . .
H23H C237 H23I 107.7 . .
C237 C238 H23J 109.5 . .
C237 C238 H23K 109.5 . .
H23J C238 H23K 109.5 . .
C237 C238 H23L 109.5 . .
H23J C238 H23L 109.5 . .
H23K C238 H23L 109.5 . .
C140 C139 N26 116.0(9) . .
C140 C139 H13M 108.3 . .
N26 C139 H13M 108.3 . .
C140 C139 H13N 108.3 . .
N26 C139 H13N 108.3 . .
H13M C139 H13N 107.4 . .
C139 C140 C141 110.7(10) . .
C139 C140 H14A 109.5 . .
C141 C140 H14A 109.5 . .
C139 C140 H14B 109.5 . .
C141 C140 H14B 109.5 . .
H14A C140 H14B 108.1 . .
C140 C141 C142 112.9(11) . .
C140 C141 H14C 109.0 . .
C142 C141 H14C 109.0 . .
C140 C141 H14D 109.0 . .
C142 C141 H14D 109.0 . .
H14C C141 H14D 107.8 . .
C141 C142 H14E 109.5 . .
C141 C142 H14F 109.5 . .
H14E C142 H14F 109.5 . .
C141 C142 H14G 109.5 . .
H14E C142 H14G 109.5 . .
H14F C142 H14G 109.5 . .
C144 C143 N26 116.2(9) . .
C144 C143 H14H 108.2 . .
N26 C143 H14H 108.2 . .
C144 C143 H14I 108.2 . .
N26 C143 H14I 108.2 . .
H14H C143 H14I 107.4 . .
C145 C144 C143 109.9(11) . .
C145 C144 H14J 109.7 . .
C143 C144 H14J 109.7 . .
C145 C144 H14K 109.7 . .
C143 C144 H14K 109.7 . .
H14J C144 H14K 108.2 . .
C144 C145 C146 114.0(12) . .
C144 C145 H14L 108.8 . .
C146 C145 H14L 108.8 . .
C144 C145 H14M 108.8 . .
C146 C145 H14M 108.8 . .
H14L C145 H14M 107.6 . .
C145 C146 H14N 109.5 . .
C145 C146 H14O 109.5 . .
H14N C146 H14O 109.5 . .
C145 C146 H14P 109.5 . .
H14N C146 H14P 109.5 . .
H14O C146 H14P 109.5 . .
C132 C131 N26 114.0(16) . .
C132 C131 H13O 108.8 . .
N26 C131 H13O 108.8 . .
C132 C131 H13P 108.8 . .
N26 C131 H13P 108.8 . .
H13O C131 H13P 107.7 . .
C133 C132 C131 113.9(18) . .
C133 C132 H13Q 108.8 . .
C131 C132 H13Q 108.8 . .
C133 C132 H13R 108.8 . .
C131 C132 H13R 108.8 . .
H13Q C132 H13R 107.7 . .
C132 C133 C134 113.5(17) . .
C132 C133 H13S 108.9 . .
C134 C133 H13S 108.9 . .
C132 C133 H13T 108.9 . .
C134 C133 H13T 108.9 . .
H13S C133 H13T 107.7 . .
C133 C134 H13U 109.5 . .
C133 C134 H13V 109.5 . .
H13U C134 H13V 109.5 . .
C133 C134 H13W 109.5 . .
H13U C134 H13W 109.5 . .
H13V C134 H13W 109.5 . .
C232 C231 N26 124(3) . .
C232 C231 H23M 106.5 . .
N26 C231 H23M 106.5 . .
C232 C231 H23N 106.5 . .
N26 C231 H23N 106.5 . .
H23M C231 H23N 106.5 . .
C231 C232 C233 120(4) . .
C231 C232 H23O 107.3 . .
C233 C232 H23O 107.3 . .
C231 C232 H23P 107.3 . .
C233 C232 H23P 107.3 . .
H23O C232 H23P 106.9 . .
C234 C233 C232 107(3) . .
C234 C233 H23Q 110.3 . .
C232 C233 H23Q 110.3 . .
C234 C233 H23R 110.3 . .
C232 C233 H23R 110.3 . .
H23Q C233 H23R 108.5 . .
C233 C234 H23S 109.5 . .
C233 C234 H23T 109.5 . .
H23S C234 H23T 109.5 . .
C233 C234 H23U 109.5 . .
H23S C234 H23U 109.5 . .
H23T C234 H23U 108.0 . .
C148 C147 H14Q 109.5 . .
C148 C147 H14R 109.5 . .
H14Q C147 H14R 109.5 . .
C148 C147 H14S 109.5 . .
H14Q C147 H14S 109.5 . .
H14R C147 H14S 109.5 . .
N27 C148 C147 174(3) . .
C150 C149 H14T 109.5 . .
C150 C149 H14U 109.5 . .
H14T C149 H14U 109.5 . .
C150 C149 H14V 109.5 . .
H14T C149 H14V 109.5 . .
H14U C149 H14V 109.5 . .
N28 C150 C149 177.5(14) . .
C152 C151 H15A 109.5 . .
C152 C151 H15B 109.5 . .
H15A C151 H15B 109.5 . .
C152 C151 H15C 109.5 . .
H15A C151 H15C 109.5 . .
H15B C151 H15C 109.5 . .
N29 C152 C151 178(3) . .
C154 O13 C155 111.5(17) . .
C154 C153 H15D 109.5 . .
C154 C153 H15E 109.5 . .
H15D C153 H15E 109.5 . .
C154 C153 H15F 109.5 . .
H15D C153 H15F 109.5 . .
H15E C153 H15F 109.5 . .
O13 C154 C153 104(2) . .
O13 C154 H15G 110.9 . .
C153 C154 H15G 110.9 . .
O13 C154 H15H 110.9 . .
C153 C154 H15H 110.9 . .
H15G C154 H15H 108.9 . .
C156 C155 O13 100.0(15) . .
C156 C155 H15I 111.8 . .
O13 C155 H15I 111.8 . .
C156 C155 H15J 111.8 . .
O13 C155 H15J 111.8 . .
H15I C155 H15J 109.5 . .
C155 C156 H15K 109.5 . .
C155 C156 H15L 109.5 . .
H15K C156 H15L 109.5 . .
C155 C156 H15M 109.5 . .
H15K C156 H15M 109.5 . .
H15L C156 H15M 109.5 . .

loop_
_geom_bond_atom_site_label_1
_geom_bond_atom_site_label_2
_geom_bond_distance
_geom_bond_site_symmetry_2
N1 C3 1.365(12) .
N1 C1 1.440(11) .
N1 C5 1.456(11) .
N2 C3 1.384(11) .
N2 C2 1.448(11) .
N2 C12 1.449(11) .
N3 C4 1.373(11) 2_765
N3 C19 1.442(11) .
N3 C2 1.450(11) .
N4 C4 1.374(11) .
N4 C57 1.445(11) .
N4 C1 1.456(11) 2_765
N5 C23 1.363(11) .
N5 C19 1.438(11) .
N5 C20 1.459(11) .
N6 C23 1.381(11) .
N6 C38 1.448(11) .
N6 C21 1.455(11) .
N7 C22 1.371(12) .
N7 C21 1.439(11) .
N7 C31 1.462(11) .
N8 C22 1.385(12) .
N8 C24 1.453(12) .
N8 C20 1.454(11) .
N9 C42 1.384(12) .
N9 C38 1.445(11) .
N9 C39 1.462(11) .
N10 C42 1.380(12) .
N10 C57 1.441(11) .
N10 C40 1.452(11) .
N11 C41 1.366(11) .
N11 C43 1.444(11) .
N11 C39 1.449(11) .
O1 C3 1.214(11) .
O2 C4 1.210(10) .
O3 C22 1.217(11) .
O4 C23 1.216(10) .
O5 C42 1.214(11) .
O6 C41 1.223(11) .
C1 N4 1.456(11) 2_765
C1 C2 1.552(12) .
C1 H1 0.9800 .
C2 H2 0.9800 .
C4 N3 1.373(11) 2_765
C5 C6 1.521(14) .
C5 H5A 0.9700 .
C5 H5B 0.9700 .
C6 C7 1.354(16) .
C6 C11 1.385(15) .
C7 C8 1.409(15) .
C7 H7 0.9300 .
C8 C9 1.387(15) .
C8 H8 0.9300 .
C9 C10 1.352(16) .
C9 H9 0.9300 .
C10 C11 1.357(15) .
C10 H10 0.9300 .
C11 H11 0.9300 .
C12 C13 1.509(14) .
C12 H12A 0.9700 .
C12 H12B 0.9700 .
C13 C14 1.382(15) .
C13 C18 1.394(16) .
C14 C15 1.361(15) .
C14 H14 0.9300 .
C15 C16 1.368(15) .
C15 H15 0.9300 .
C16 C17 1.376(15) .
C16 H16 0.9300 .
C17 C18 1.374(15) .
C17 H17 0.9300 .
C18 H18 0.9300 .
C19 H19A 0.9700 .
C19 H19B 0.9700 .
C20 C21 1.563(12) .
C20 H20 0.9800 .
C21 H21 0.9800 .
C24 C25 1.505(14) .
C24 H24A 0.9700 .
C24 H24B 0.9700 .
C25 C26 1.369(15) .
C25 C30 1.392(14) .
C26 C27 1.376(15) .
C26 H26 0.9300 .
C27 C28 1.367(14) .
C27 H27 0.9300 .
C28 C29 1.366(15) .
C28 H28 0.9300 .
C29 C30 1.372(15) .
C29 H29 0.9300 .
C30 H30 0.9300 .
C31 C32 1.500(14) .
C31 H31A 0.9700 .
C31 H31B 0.9700 .
C32 C33 1.392(14) .
C32 C37 1.397(14) .
C33 C34 1.375(14) .
C33 H33 0.9300 .
C34 C35 1.368(14) .
C34 H34 0.9300 .
C35 C36 1.375(14) .
C35 H35 0.9300 .
C36 C37 1.367(14) .
C36 H36 0.9300 .
C37 H37 0.9300 .
C38 H38A 0.9700 .
C38 H38B 0.9700 .
C39 C40 1.564(13) .
C39 H39 0.9800 .
C40 N12 1.425(11) .
C40 H40 0.9800 .
C41 N12 1.360(11) .
C43 C44 1.503(13) .
C43 H43A 0.9700 .
C43 H43B 0.9700 .
C44 C45 1.366(15) .
C44 C49 1.383(15) .
C45 C46 1.414(14) .
C45 H45 0.9300 .
C46 C47 1.359(14) .
C46 H46 0.9300 .
C47 C48 1.348(15) .
C47 H47 0.9300 .
C48 C49 1.392(14) .
C48 H48 0.9300 .
C49 H49 0.9300 .
C50 N12 1.474(11) .
C50 C51 1.519(14) .
C50 H50A 0.9700 .
C50 H50B 0.9700 .
C51 C52 1.371(14) .
C51 C56 1.372(14) .
C52 C53 1.410(14) .
C52 H52 0.9300 .
C53 C54 1.357(14) .
C53 H53 0.9300 .
C54 C55 1.382(14) .
C54 H54 0.9300 .
C55 C56 1.390(14) .
C55 H55 0.9300 .
C56 H56 0.9300 .
C57 H57A 0.9700 .
C57 H57B 0.9700 .
N13 C60 1.402(14) .
N13 C58 1.423(13) .
N13 C69 1.475(13) .
N14 C60 1.381(14) .
N14 C59 1.449(12) .
N14 C62 1.455(12) .
N15 C61 1.395(13) 2_676
N15 C59 1.439(12) .
N15 C76 1.478(12) .
N16 C61 1.349(12) .
N16 C114 1.423(13) .
N16 C58 1.460(12) 2_676
N17 C79 1.360(14) .
N17 C77 1.438(12) .
N17 C81 1.450(14) .
N18 C79 1.364(15) .
N18 C78 1.438(12) .
N18 C88 1.455(14) .
N19 C80 1.391(13) .
N19 C76 1.426(12) .
N19 C77 1.462(12) .
N20 C80 1.364(13) .
N20 C78 1.428(12) .
N20 C95 1.439(13) .
N21 C98 1.373(15) .
N21 C96 1.443(13) .
N21 C100 1.460(16) .
N22 C98 1.352(15) .
N22 C107 1.448(15) .
N22 C97 1.451(13) .
N23 C99 1.349(13) .
N23 C96 1.441(13) .
N23 C95 1.445(13) .
N24 C99 1.352(12) .
N24 C114 1.439(13) .
N24 C97 1.475(12) .
O7 C60 1.182(12) .
O8 C61 1.214(11) .
O9 C98 1.236(13) .
O10 C99 1.246(11) .
O11 C79 1.251(13) .
O12 C80 1.225(12) .
C58 N16 1.460(12) 2_676
C58 C59 1.551(13) .
C58 H58 0.9800 .
C59 H59 0.9800 .
C61 N15 1.395(13) 2_676
C62 C63 1.519(15) .
C62 H62A 0.9700 .
C62 H62B 0.9700 .
C63 C68 1.377(15) .
C63 C64 1.383(16) .
C64 C65 1.390(15) .
C64 H64 0.9300 .
C65 C66 1.346(15) .
C65 H65 0.9300 .
C66 C67 1.360(15) .
C66 H66 0.9300 .
C67 C68 1.416(15) .
C67 H67 0.9300 .
C68 H68 0.9300 .
C69 C270 1.47(3) .
C69 C70 1.62(3) .
C69 H69A 0.9700 .
C69 H69B 0.9700 .
C70 C71 1.3194 .
C70 C75 1.3857 .
C71 C72 1.3815 .
C71 H71 0.9300 .
C72 C73 1.5158 .
C72 H72 0.9300 .
C73 C74 1.3440 .
C73 H73 0.9300 .
C74 C75 1.4261 .
C74 H74 0.9300 .
C75 H75 0.9300 .
C270 C271 1.3754 .
C270 C275 1.5185 .
C271 C272 1.3991 .
C271 H271 0.9300 .
C272 C273 1.3066 .
C272 H272 0.9300 .
C273 C274 1.8032 .
C273 H273 0.9300 .
C274 C275 1.3132 .
C274 H274 0.9300 .
C275 H275 0.9300 .
C76 H76A 0.9700 .
C76 H76B 0.9700 .
C77 C78 1.544(14) .
C77 H77 0.9800 .
C78 H78 0.9800 .
C81 C82 1.510(17) .
C81 H81A 0.9700 .
C81 H81B 0.9700 .
C82 C83 1.32(2) .
C82 C87 1.43(2) .
C83 C84 1.419(19) .
C83 H83 0.9300 .
C84 C85 1.37(2) .
C84 H84 0.9300 .
C85 C86 1.37(2) .
C85 H85 0.9300 .
C86 C87 1.369(19) .
C86 H86 0.9300 .
C87 H87 0.9300 .
C88 C89 1.501(18) .
C88 H88A 0.9700 .
C88 H88B 0.9700 .
C89 C90 1.363(18) .
C89 C94 1.378(18) .
C90 C91 1.382(18) .
C90 H90 0.9300 .
C91 C92 1.340(18) .
C91 H91 0.9300 .
C92 C93 1.360(18) .
C92 H92 0.9300 .
C93 C94 1.401(19) .
C93 H93 0.9300 .
C94 H94 0.9300 .
C95 H95A 0.9700 .
C95 H95B 0.9700 .
C96 C97 1.581(15) .
C96 H96 0.9800 .
C97 H97 0.9800 .
C100 C101 1.51(2) .
C100 H10A 0.9700 .
C100 H10B 0.9700 .
C101 C102 1.36(2) .
C101 C106 1.39(2) .
C102 C103 1.36(2) .
C102 H102 0.9300 .
C103 C104 1.36(2) .
C103 H103 0.9300 .
C104 C105 1.36(2) .
C104 H104 0.9300 .
C105 C106 1.39(2) .
C105 H105 0.9300 .
C106 H106 0.9300 .
C107 C108 1.497(19) .
C107 H10C 0.9700 .
C107 H10D 0.9700 .
C108 C109 1.36(2) .
C108 C113 1.382(19) .
C109 C110 1.40(2) .
C109 H109 0.9300 .
C110 C111 1.338(19) .
C110 H110 0.9300 .
C111 C112 1.38(2) .
C111 H111 0.9300 .
C112 C113 1.366(19) .
C112 H112 0.9300 .
C113 H113 0.9300 .
C114 H11A 0.9700 .
C114 H11B 0.9700 .
N25 C215 1.508(18) .
N25 C115 1.510(17) .
N25 C119 1.510(16) .
N25 C123 1.517(13) .
N25 C219 1.517(18) .
N25 C227 1.517(18) .
N25 C127 1.525(17) .
C115 C116 1.512(17) .
C115 H11C 0.9700 .
C115 H11D 0.9700 .
C116 C117 1.512(17) .
C116 H11E 0.9700 .
C116 H11F 0.9700 .
C117 C118 1.515(17) .
C117 H11G 0.9700 .
C117 H11H 0.9700 .
C118 H11I 0.9600 .
C118 H11J 0.9600 .
C118 H11K 0.9600 .
C215 C216 1.517(19) .
C215 H21A 0.9700 .
C215 H21B 0.9700 .
C216 C217 1.510(19) .
C216 H21C 0.9700 .
C216 H21D 0.9700 .
C217 C218 1.508(19) .
C217 H21E 0.9700 .
C217 H21F 0.9700 .
C218 H21G 0.9600 .
C218 H21H 0.9600 .
C218 H21I 0.9600 .
C119 C120 1.494(17) .
C119 H11L 0.9700 .
C119 H11M 0.9700 .
C120 C121 1.516(18) .
C120 H12C 0.9700 .
C120 H12D 0.9700 .
C121 C122 1.515(18) .
C121 H12E 0.9700 .
C121 H12F 0.9700 .
C122 H12G 0.9600 .
C122 H12H 0.9600 .
C122 H12I 0.9600 .
C219 C220 1.499(19) .
C219 H21J 0.9700 .
C219 H21K 0.9700 .
C220 C221 1.51(2) .
C220 H22A 0.9700 .
C220 H22B 0.9700 .
C221 C222 1.507(19) .
C221 H22C 0.9700 .
C221 H22D 0.9700 .
C222 H22E 0.9600 .
C222 H22F 0.9600 .
C222 H22G 0.9600 .
C123 C124 1.499(16) .
C123 H12J 0.9700 .
C123 H12K 0.9700 .
C124 C125 1.523(16) .
C124 H12L 0.9700 .
C124 H12M 0.9700 .
C125 C126 1.505(18) .
C125 H12N 0.9700 .
C125 H12O 0.9700 .
C126 H12P 0.9600 .
C126 H12Q 0.9600 .
C126 H12R 0.9600 .
C127 C128 1.508(18) .
C127 H12S 0.9700 .
C127 H12T 0.9700 .
C128 C129 1.519(18) .
C128 H12U 0.9700 .
C128 H12V 0.9700 .
C129 C130 1.512(19) .
C129 H12W 0.9700 .
C129 H12$ 0.9700 .
C130 H13A 0.9600 .
C130 H13B 0.9600 .
C130 H13C 0.9600 .
C227 C228 1.509(18) .
C227 H22H 0.9700 .
C227 H22I 0.9700 .
C228 C229 1.516(18) .
C228 H22J 0.9700 .
C228 H22K 0.9700 .
C229 C230 1.492(18) .
C229 H22L 0.9700 .
C229 H22M 0.9700 .
C230 H23A 0.9600 .
C230 H23B 0.9600 .
C230 H23C 0.9600 .
N26 C235 1.489(18) .
N26 C231 1.506(19) .
N26 C131 1.517(15) .
N26 C139 1.519(13) .
N26 C143 1.528(16) .
N26 C135 1.529(14) .
C135 C136 1.521(16) .
C135 H13D 0.9700 .
C135 H13E 0.9700 .
C136 C137 1.520(16) .
C136 H13F 0.9700 .
C136 H13G 0.9700 .
C137 C138 1.504(16) .
C137 H13H 0.9700 .
C137 H13I 0.9700 .
C138 H13J 0.9600 .
C138 H13K 0.9600 .
C138 H13L 0.9600 .
C235 C236 1.509(19) .
C235 H23D 0.9700 .
C235 H23E 0.9700 .
C236 C237 1.509(19) .
C236 H23F 0.9700 .
C236 H23G 0.9700 .
C237 C238 1.495(19) .
C237 H23H 0.9700 .
C237 H23I 0.9700 .
C238 H23J 0.9600 .
C238 H23K 0.9600 .
C238 H23L 0.9600 .
C139 C140 1.495(16) .
C139 H13M 0.9700 .
C139 H13N 0.9700 .
C140 C141 1.512(16) .
C140 H14A 0.9700 .
C140 H14B 0.9700 .
C141 C142 1.521(19) .
C141 H14C 0.9700 .
C141 H14D 0.9700 .
C142 H14E 0.9600 .
C142 H14F 0.9600 .
C142 H14G 0.9600 .
C143 C144 1.518(18) .
C143 H14H 0.9700 .
C143 H14I 0.9700 .
C144 C145 1.497(17) .
C144 H14J 0.9700 .
C144 H14K 0.9700 .
C145 C146 1.53(2) .
C145 H14L 0.9700 .
C145 H14M 0.9700 .
C146 H14N 0.9600 .
C146 H14O 0.9600 .
C146 H14P 0.9600 .
C131 C132 1.503(17) .
C131 H13O 0.9700 .
C131 H13P 0.9700 .
C132 C133 1.483(17) .
C132 H13Q 0.9700 .
C132 H13R 0.9700 .
C133 C134 1.491(19) .
C133 H13S 0.9700 .
C133 H13T 0.9700 .
C134 H13U 0.9600 .
C134 H13V 0.9600 .
C134 H13W 0.9600 .
C231 C232 1.492(19) .
C231 H23M 0.9700 .
C231 H23N 0.9700 .
C232 C233 1.52(2) .
C232 H23O 0.9700 .
C232 H23P 0.9700 .
C233 C234 1.51(2) .
C233 H23Q 0.9700 .
C233 H23R 0.9700 .
C234 H23S 0.9600 .
C234 H23T 0.9600 .
C234 H23U 0.9600 .
N27 C148 1.26(3) .
C147 C148 1.30(3) .
C147 H14Q 0.9600 .
C147 H14R 0.9600 .
C147 H14S 0.9600 .
N28 C150 1.115(14) .
C149 C150 1.430(17) .
C149 H14T 0.9600 .
C149 H14U 0.9600 .
C149 H14V 0.9600 .
N29 C152 1.107(19) .
C151 C152 1.45(2) .
C151 H15A 0.9600 .
C151 H15B 0.9600 .
C151 H15C 0.9600 .
O13 C154 1.44(3) .
O13 C155 1.60(2) .
C153 C154 1.53(3) .
C153 H15D 0.9600 .
C153 H15E 0.9600 .
C153 H15F 0.9600 .
C154 H15G 0.9700 .
C154 H15H 0.9700 .
C155 C156 1.40(3) .
C155 H15I 0.9700 .
C155 H15J 0.9700 .
C156 H15K 0.9600 .
C156 H15L 0.9600 .
C156 H15M 0.9600 .
